data_7016605
loop_
_publ_author_name
'Zhang, Ya-Ping'
'Zhang, Xu'
'Mu, Wen-Qin'
'Luo, Wen'
'Bian, Guo-Qing'
'Zhu, Qin-Yu'
'Dai, Jie'

_publ_section_title
;
 Indium sulfide clusters integrated with 2,2'-bipyridine complexes.
;
_journal_issue 38
_journal_name_full 'Dalton transactions (Cambridge, England : 2003)'
_journal_page_first 9746
_journal_page_last 9751
_journal_paper_doi 10.1039/c1dt10153f
_journal_volume 40
_journal_year 2011
_chemical_formula_sum 'C104 H108 In10 N20 Ni3 O10 S20'
_chemical_formula_weight 3763.60
_chemical_name_systematic
;
?
;
_space_group_IT_number 14
_symmetry_cell_setting monoclinic
_symmetry_space_group_name_Hall '-P 2ybc'
_symmetry_space_group_name_H-M 'P 1 21/c 1'
_atom_sites_solution_hydrogens geom
_atom_sites_solution_primary direct
_atom_sites_solution_secondary difmap
_audit_creation_method SHELXL-97
_cell_angle_alpha 90.00
_cell_angle_beta 96.497(3)
_cell_angle_gamma 90.00
_cell_formula_units_Z 4
_cell_length_a 16.9718(15)
_cell_length_b 27.801(2)
_cell_length_c 29.551(3)
_cell_measurement_reflns_used 46088
_cell_measurement_temperature 223(2)
_cell_measurement_theta_max 27.5
_cell_measurement_theta_min 3.0
_cell_volume 13854(2)
_computing_structure_refinement 'SHELXL-97 (Sheldrick, 1997)'
_computing_structure_solution 'SHELXS-97 (Sheldrick, 1990)'
_diffrn_ambient_temperature 223(2)
_diffrn_detector_area_resol_mean 14.63
_diffrn_measured_fraction_theta_full 0.992
_diffrn_measured_fraction_theta_max 0.992
_diffrn_measurement_device_type 'Rigaku Saturn'
_diffrn_measurement_method \w
_diffrn_radiation_monochromator graphite
_diffrn_radiation_source 'fine-focus sealed tube'
_diffrn_radiation_type MoK\a
_diffrn_radiation_wavelength 0.71075
_diffrn_reflns_av_R_equivalents 0.0663
_diffrn_reflns_av_sigmaI/netI 0.1225
_diffrn_reflns_limit_h_max 20
_diffrn_reflns_limit_h_min -18
_diffrn_reflns_limit_k_max 33
_diffrn_reflns_limit_k_min -32
_diffrn_reflns_limit_l_max 35
_diffrn_reflns_limit_l_min -31
_diffrn_reflns_number 67198
_diffrn_reflns_theta_full 25.00
_diffrn_reflns_theta_max 25.00
_diffrn_reflns_theta_min 3.01
_exptl_absorpt_coefficient_mu 2.387
_exptl_absorpt_correction_T_max 0.6468
_exptl_absorpt_correction_T_min 0.5345
_exptl_absorpt_correction_type multi-scan
_exptl_absorpt_process_details 'Jacobson, R. (1998) Private communication'
_exptl_crystal_colour pink
_exptl_crystal_density_diffrn 1.818
_exptl_crystal_density_method 'not measured'
_exptl_crystal_description Block
_exptl_crystal_F_000 7440
_exptl_crystal_size_max 0.30
_exptl_crystal_size_mid 0.30
_exptl_crystal_size_min 0.20
_platon_squeeze_details
;
;
_refine_diff_density_max 2.149
_refine_diff_density_min -1.880
_refine_diff_density_rms 0.139
_refine_ls_extinction_method none
_refine_ls_goodness_of_fit_ref 1.066
_refine_ls_hydrogen_treatment constr
_refine_ls_matrix_type full
_refine_ls_number_parameters 1337
_refine_ls_number_reflns 24219
_refine_ls_number_restraints 623
_refine_ls_restrained_S_all 1.067
_refine_ls_R_factor_all 0.1811
_refine_ls_R_factor_gt 0.1010
_refine_ls_shift/su_max 0.009
_refine_ls_shift/su_mean 0.000
_refine_ls_structure_factor_coef Fsqd
_refine_ls_weighting_details 'calc w=1/[\s^2^(Fo^2^)+(0.0000P)^2^+180.0000P] where P=(Fo^2^+2Fc^2^)/3'
_refine_ls_weighting_scheme calc
_refine_ls_wR_factor_gt 0.1594
_refine_ls_wR_factor_ref 0.1914
_reflns_number_gt 12054
_reflns_number_total 24219
_reflns_threshold_expression >2sigma(I)
_cod_data_source_file c1dt10153f.txt
_cod_data_source_block Mb-InS-1
_cod_original_sg_symbol_Hall '-P 2ybc '
_cod_original_sg_symbol_H-M 'P 21/c '
_cod_database_code 7016605

loop_
_symmetry_equiv_pos_as_xyz
'x, y, z'
'-x, y+1/2, -z+1/2'
'-x, -y, -z'
'x, -y-1/2, z-1/2'

loop_
_atom_site_label
_atom_site_type_symbol
_atom_site_fract_x
_atom_site_fract_y
_atom_site_fract_z
_atom_site_U_iso_or_equiv
_atom_site_adp_type
_atom_site_occupancy
_atom_site_symmetry_multiplicity
_atom_site_calc_flag
_atom_site_refinement_flags
In1 In 0.00492(8) 0.36684(5) 0.35895(4) 0.0905(4) Uani 1 1 d .
In2 In -0.10487(8) 0.48467(4) 0.32858(3) 0.0873(4) Uani 1 1 d .
In3 In -0.06140(7) 0.38760(4) 0.23039(3) 0.0764(3) Uani 1 1 d .
In4 In -0.21838(7) 0.35267(4) 0.32048(3) 0.0821(4) Uani 1 1 d .
In5 In -0.22783(12) 0.59581(5) 0.29143(4) 0.1316(7) Uani 1 1 d .
In6 In -0.19167(8) 0.50917(4) 0.19465(3) 0.0878(3) Uani 1 1 d .
In7 In -0.34148(9) 0.47677(6) 0.28863(4) 0.1097(5) Uani 1 1 d .
In8 In -0.14629(8) 0.41409(4) 0.10634(3) 0.0878(3) Uani 1 1 d .
In9 In -0.29798(7) 0.37949(5) 0.18772(3) 0.0844(4) Uani 1 1 d .
In10 In -0.43943(9) 0.35236(7) 0.27765(4) 0.1262(6) Uani 1 1 d .
S1 S 0.1138(3) 0.3320(2) 0.41197(18) 0.1255(19) Uani 1 1 d .
S2 S 0.0064(3) 0.45226(17) 0.37703(14) 0.0946(14) Uani 1 1 d .
S3 S 0.0434(3) 0.3534(2) 0.28222(15) 0.1086(17) Uani 1 1 d .
S4 S -0.1138(3) 0.32258(16) 0.37490(15) 0.1008(15) Uani 1 1 d .
S5 S -0.1181(4) 0.56872(18) 0.34572(15) 0.121(2) Uani 1 1 d .
S6 S -0.0792(3) 0.47443(16) 0.24685(12) 0.0892(13) Uani 1 1 d .
S7 S -0.2296(3) 0.44016(16) 0.33987(13) 0.0866(13) Uani 1 1 d .
S8 S -0.0295(3) 0.38283(18) 0.15277(13) 0.0909(13) Uani 1 1 d .
S9 S -0.1866(3) 0.34354(15) 0.23985(12) 0.0763(11) Uani 1 1 d .
S10 S -0.3411(3) 0.31266(19) 0.33151(13) 0.1046(16) Uani 1 1 d .
S11 S -0.2480(7) 0.6830(2) 0.3033(2) 0.217(5) Uani 1 1 d .
S12 S -0.2058(4) 0.59314(17) 0.21093(15) 0.126(2) Uani 1 1 d .
S13 S -0.3508(4) 0.5605(2) 0.30768(18) 0.145(3) Uani 1 1 d .
S14 S -0.1708(3) 0.49980(15) 0.11593(12) 0.0878(3) Uani 1 1 d .
S15 S -0.3155(3) 0.46602(18) 0.20699(13) 0.0966(15) Uani 1 1 d .
S16 S -0.4658(3) 0.4362(3) 0.29604(19) 0.143(2) Uani 1 1 d .
S17 S -0.1137(3) 0.40344(18) 0.02697(13) 0.0991(15) Uani 1 1 d .
S18 S -0.2713(3) 0.37141(17) 0.10937(13) 0.0946(14) Uani 1 1 d .
S19 S -0.4177(3) 0.3373(2) 0.19872(15) 0.125(2) Uani 1 1 d .
S20 S -0.5682(4) 0.3115(5) 0.2808(2) 0.256(6) Uani 1 1 d .
Ni1 Ni 0.22047(14) 0.59767(8) 0.40209(7) 0.0881(6) Uani 1 1 d .
Ni2 Ni 0.81700(14) 0.80341(8) 0.44973(7) 0.0901(7) Uani 1 1 d .
Ni3 Ni 0.71195(17) 1.09459(13) 0.34549(10) 0.1404(11) Uani 1 1 d U
N1 N 0.1320(9) 0.5860(5) 0.4426(4) 0.089(4) Uani 1 1 d .
N2 N 0.2818(11) 0.6102(5) 0.4668(4) 0.094(4) Uani 1 1 d .
N5 N 0.1475(7) 0.5924(5) 0.3407(4) 0.073(3) Uani 1 1 d .
N6 N 0.1864(9) 0.6687(4) 0.3910(4) 0.092(4) Uani 1 1 d .
N7 N 0.7899(14) 0.7308(6) 0.4457(6) 0.110(6) Uani 1 1 d .
N8 N 0.9266(8) 0.7733(5) 0.4696(4) 0.089(4) Uani 1 1 d U
N9 N 0.7988(9) 0.8138(5) 0.5168(5) 0.105(5) Uani 1 1 d .
N10 N 0.8518(8) 0.8749(4) 0.4592(4) 0.085(4) Uani 1 1 d .
N11 N 0.7106(11) 0.8259(6) 0.4275(7) 0.142(4) Uani 1 1 d U
N12 N 0.8206(10) 0.8058(5) 0.3799(4) 0.088(4) Uani 1 1 d .
N14 N 0.8339(13) 1.0842(8) 0.3604(7) 0.169(5) Uani 1 1 d DU
N15 N 0.6924(12) 1.0533(9) 0.4012(7) 0.149(8) Uani 1 1 d U
N18 N 0.7210(12) 1.1484(7) 0.2970(6) 0.133(6) Uani 1 1 d U
C1 C 0.0585(13) 0.5714(6) 0.4298(5) 0.101(6) Uani 1 1 d .
H1 H 0.0434 0.5689 0.3983 0.121 Uiso 1 1 calc R
C2 C 0.0027(13) 0.5598(7) 0.4576(6) 0.120(6) Uani 1 1 d U
H2 H -0.0482 0.5490 0.4462 0.144 Uiso 1 1 calc R
C3 C 0.0263(14) 0.5650(7) 0.5049(6) 0.125(6) Uani 1 1 d U
H3 H -0.0091 0.5571 0.5260 0.149 Uiso 1 1 calc R
C4 C 0.0992(14) 0.5813(7) 0.5196(6) 0.116(6) Uani 1 1 d U
H4 H 0.1135 0.5850 0.5511 0.139 Uiso 1 1 calc R
C5 C 0.1561(13) 0.5931(6) 0.4889(5) 0.094(6) Uani 1 1 d .
C6 C 0.3560(13) 0.6239(8) 0.4758(7) 0.122(7) Uani 1 1 d .
H6 H 0.3893 0.6270 0.4526 0.147 Uiso 1 1 calc R
C7 C 0.3836(14) 0.6336(10) 0.5213(8) 0.154(10) Uani 1 1 d .
H7 H 0.4373 0.6419 0.5278 0.185 Uiso 1 1 calc R
C8 C 0.340(2) 0.6321(11) 0.5563(9) 0.174(12) Uani 1 1 d .
H8 H 0.3617 0.6400 0.5861 0.209 Uiso 1 1 calc R
C9 C 0.2645(17) 0.6186(9) 0.5464(6) 0.143(9) Uani 1 1 d .
H9 H 0.2309 0.6167 0.5696 0.172 Uiso 1 1 calc R
C10 C 0.2352(12) 0.6072(7) 0.5011(7) 0.096(5) Uani 1 1 d .
N3 N 0.2626(9) 0.5263(5) 0.3996(4) 0.0881(6) Uani 1 1 d U
C11 C 0.2199(14) 0.4929(7) 0.4175(8) 0.143(4) Uani 1 1 d DU
H11 H 0.1780 0.5009 0.4343 0.172 Uiso 1 1 calc R
C12 C 0.2419(15) 0.4417(8) 0.4095(9) 0.171(4) Uani 1 1 d DU
H12 H 0.2151 0.4147 0.4193 0.205 Uiso 1 1 calc R
C13 C 0.3119(15) 0.4397(9) 0.3841(9) 0.182(5) Uani 1 1 d DU
H13 H 0.3286 0.4082 0.3790 0.219 Uiso 1 1 calc R
C14 C 0.3614(15) 0.4767(8) 0.3650(9) 0.167(4) Uani 1 1 d DU
H14 H 0.4038 0.4711 0.3478 0.200 Uiso 1 1 calc R
C15 C 0.3316(15) 0.5242(9) 0.3780(8) 0.136(3) Uani 1 1 d DU
N4 N 0.3233(12) 0.6034(9) 0.3687(6) 0.143(4) Uani 1 1 d U
C16 C 0.3493(16) 0.6443(11) 0.3565(8) 0.155(5) Uani 1 1 d U
H16 H 0.3201 0.6726 0.3592 0.186 Uiso 1 1 calc R
C17 C 0.4286(17) 0.6453(11) 0.3374(8) 0.168(5) Uani 1 1 d U
H17 H 0.4547 0.6735 0.3298 0.201 Uiso 1 1 calc R
C18 C 0.4557(17) 0.6018(12) 0.3328(9) 0.168(5) Uani 1 1 d U
H18 H 0.5004 0.6016 0.3167 0.201 Uiso 1 1 calc R
C19 C 0.4371(16) 0.5593(11) 0.3447(8) 0.162(5) Uani 1 1 d U
H19 H 0.4647 0.5306 0.3407 0.194 Uiso 1 1 calc R
C20 C 0.3597(17) 0.5651(12) 0.3669(8) 0.149(4) Uani 1 1 d U
C21 C 0.1312(11) 0.5535(6) 0.3159(6) 0.098(5) Uani 1 1 d .
H21 H 0.1588 0.5252 0.3249 0.117 Uiso 1 1 calc R
C22 C 0.0766(14) 0.5514(8) 0.2777(7) 0.122(7) Uani 1 1 d U
H22 H 0.0670 0.5229 0.2609 0.146 Uiso 1 1 calc R
C23 C 0.0387(14) 0.5917(8) 0.2662(7) 0.125(7) Uani 1 1 d U
H23 H 0.0004 0.5914 0.2406 0.150 Uiso 1 1 calc R
C24 C 0.0521(12) 0.6336(7) 0.2893(5) 0.111(6) Uani 1 1 d .
H24 H 0.0243 0.6620 0.2806 0.134 Uiso 1 1 calc R
C25 C 0.1091(10) 0.6319(6) 0.3264(4) 0.077(4) Uani 1 1 d .
C26 C 0.2073(14) 0.7075(6) 0.4167(6) 0.130(8) Uani 1 1 d .
H26 H 0.2431 0.7027 0.4429 0.156 Uiso 1 1 calc R
C27 C 0.1816(18) 0.7523(7) 0.4082(8) 0.162(11) Uani 1 1 d .
H27 H 0.2001 0.7777 0.4275 0.195 Uiso 1 1 calc R
C28 C 0.1291(17) 0.7606(7) 0.3717(9) 0.152(10) Uani 1 1 d .
H28 H 0.1100 0.7919 0.3655 0.183 Uiso 1 1 calc R
C29 C 0.1030(13) 0.7231(7) 0.3434(7) 0.116(7) Uani 1 1 d .
H29 H 0.0664 0.7284 0.3176 0.139 Uiso 1 1 calc R
C30 C 0.1335(11) 0.6757(6) 0.3544(5) 0.090(5) Uani 1 1 d .
C31 C 0.7221(15) 0.7123(9) 0.4279(7) 0.139(9) Uani 1 1 d .
H31 H 0.6785 0.7329 0.4208 0.166 Uiso 1 1 calc R
C32 C 0.7125(18) 0.6624(8) 0.4191(9) 0.162(8) Uani 1 1 d U
H32 H 0.6629 0.6497 0.4078 0.194 Uiso 1 1 calc R
C33 C 0.7769(19) 0.6337(9) 0.4276(9) 0.168(8) Uani 1 1 d U
H33 H 0.7717 0.6004 0.4228 0.201 Uiso 1 1 calc R
C34 C 0.8498(18) 0.6527(8) 0.4430(9) 0.166(8) Uani 1 1 d U
H34 H 0.8962 0.6340 0.4470 0.199 Uiso 1 1 calc R
C35 C 0.8495(19) 0.7010(9) 0.4522(7) 0.124(8) Uani 1 1 d .
C36 C 0.9939(13) 0.7944(8) 0.4856(7) 0.118(6) Uani 1 1 d U
H36 H 0.9960 0.8279 0.4817 0.142 Uiso 1 1 calc R
C37 C 1.0587(15) 0.7741(9) 0.5065(7) 0.138(7) Uani 1 1 d U
H37 H 1.1016 0.7932 0.5187 0.166 Uiso 1 1 calc R
C38 C 1.0627(16) 0.7264(9) 0.5100(8) 0.145(6) Uani 1 1 d U
H38 H 1.1078 0.7108 0.5245 0.173 Uiso 1 1 calc R
C39 C 0.9921(16) 0.6992(9) 0.4897(7) 0.142(6) Uani 1 1 d U
H39 H 0.9923 0.6654 0.4897 0.170 Uiso 1 1 calc R
C40 C 0.9270(16) 0.7238(7) 0.4712(7) 0.116(6) Uani 1 1 d U
C41 C 0.7716(13) 0.7807(8) 0.5418(7) 0.133(8) Uani 1 1 d .
H41 H 0.7651 0.7490 0.5308 0.160 Uiso 1 1 calc R
C42 C 0.7509(14) 0.7930(8) 0.5876(7) 0.142(6) Uani 1 1 d U
H42 H 0.7294 0.7698 0.6057 0.170 Uiso 1 1 calc R
C43 C 0.7639(14) 0.8397(8) 0.6032(7) 0.139(6) Uani 1 1 d U
H43 H 0.7535 0.8481 0.6328 0.166 Uiso 1 1 calc R
C44 C 0.7918(10) 0.8735(7) 0.5757(6) 0.099(6) Uani 1 1 d .
H44 H 0.7985 0.9057 0.5851 0.118 Uiso 1 1 calc R
C45 C 0.8103(10) 0.8587(6) 0.5329(5) 0.083(5) Uani 1 1 d .
C46 C 0.8831(11) 0.9027(6) 0.4281(5) 0.099(6) Uani 1 1 d .
H46 H 0.8900 0.8896 0.3995 0.119 Uiso 1 1 calc R
C47 C 0.9052(11) 0.9497(6) 0.4373(6) 0.098(4) Uani 1 1 d U
H47 H 0.9264 0.9686 0.4153 0.118 Uiso 1 1 calc R
C48 C 0.8953(11) 0.9686(7) 0.4803(6) 0.102(5) Uani 1 1 d U
H48 H 0.9094 1.0007 0.4873 0.122 Uiso 1 1 calc R
C49 C 0.8653(10) 0.9404(6) 0.5120(6) 0.087(5) Uani 1 1 d .
H49 H 0.8585 0.9529 0.5408 0.105 Uiso 1 1 calc R
C50 C 0.8444(10) 0.8918(6) 0.5012(5) 0.082(5) Uani 1 1 d .
C51 C 0.6500(15) 0.8377(8) 0.4540(9) 0.153(5) Uani 1 1 d U
H51 H 0.6604 0.8310 0.4853 0.184 Uiso 1 1 calc R
C52 C 0.5763(15) 0.8583(9) 0.4400(9) 0.160(5) Uani 1 1 d U
H52 H 0.5382 0.8645 0.4599 0.192 Uiso 1 1 calc R
C53 C 0.5642(15) 0.8689(9) 0.3927(9) 0.161(5) Uani 1 1 d U
H53 H 0.5170 0.8843 0.3807 0.193 Uiso 1 1 calc R
C54 C 0.6226(15) 0.8567(9) 0.3625(9) 0.157(5) Uani 1 1 d U
H54 H 0.6147 0.8622 0.3310 0.189 Uiso 1 1 calc R
C55 C 0.6906(16) 0.8363(8) 0.3840(9) 0.142(4) Uani 1 1 d U
C56 C 0.8818(12) 0.7919(6) 0.3589(6) 0.092(5) Uani 1 1 d .
H56 H 0.9284 0.7827 0.3771 0.110 Uiso 1 1 calc R
C57 C 0.8820(14) 0.7902(8) 0.3130(6) 0.125(8) Uani 1 1 d .
H57 H 0.9251 0.7777 0.2994 0.150 Uiso 1 1 calc R
C58 C 0.8133(18) 0.8082(9) 0.2868(8) 0.151(10) Uani 1 1 d .
H58 H 0.8105 0.8105 0.2549 0.182 Uiso 1 1 calc R
C59 C 0.7522(15) 0.8219(8) 0.3092(9) 0.136(5) Uani 1 1 d U
H59 H 0.7055 0.8325 0.2919 0.164 Uiso 1 1 calc R
C60 C 0.7541(15) 0.8215(8) 0.3555(9) 0.131(5) Uani 1 1 d U
N13 N 0.7309(16) 1.0300(8) 0.2994(7) 0.177(4) Uani 1 1 d U
C61 C 0.658(2) 1.0106(11) 0.2725(9) 0.192(5) Uani 1 1 d DU
H61 H 0.6044 1.0209 0.2677 0.231 Uiso 1 1 calc R
C62 C 0.6998(19) 0.9704(11) 0.2569(10) 0.200(6) Uani 1 1 d DU
H62 H 0.6622 0.9535 0.2372 0.240 Uiso 1 1 calc R
C63 C 0.7720(17) 0.9435(11) 0.2569(9) 0.202(6) Uani 1 1 d DU
H63 H 0.7824 0.9161 0.2399 0.243 Uiso 1 1 calc R
C64 C 0.8237(16) 0.9696(10) 0.2895(9) 0.194(5) Uani 1 1 d DU
H64 H 0.8740 0.9564 0.2982 0.233 Uiso 1 1 calc RD
C65 C 0.8048(19) 1.0156(11) 0.3107(9) 0.178(5) Uani 1 1 d DU
C66 C 0.8792(15) 1.1094(10) 0.3911(8) 0.166(5) Uani 1 1 d DU
H66 H 0.8545 1.1315 0.4090 0.199 Uiso 1 1 calc R
C67 C 0.9652(15) 1.1048(10) 0.3991(8) 0.168(5) Uani 1 1 d DU
H67 H 0.9977 1.1258 0.4178 0.201 Uiso 1 1 calc R
C68 C 0.9956(16) 1.0644(9) 0.3752(8) 0.172(5) Uani 1 1 d DU
H68 H 1.0508 1.0598 0.3793 0.206 Uiso 1 1 calc R
C69 C 0.9495(14) 1.0302(9) 0.3454(8) 0.170(5) Uani 1 1 d DU
H69 H 0.9701 1.0032 0.3316 0.204 Uiso 1 1 calc RD
C70 C 0.8653(17) 1.0449(10) 0.3405(9) 0.170(4) Uani 1 1 d DU
C71 C 0.6889(13) 1.0055(10) 0.4033(9) 0.153(8) Uani 1 1 d U
H71 H 0.6873 0.9887 0.3756 0.184 Uiso 1 1 calc R
C72 C 0.6875(14) 0.9780(12) 0.4429(9) 0.166(12) Uani 1 1 d U
H72 H 0.6843 0.9443 0.4416 0.199 Uiso 1 1 calc R
C73 C 0.6908(15) 1.0015(12) 0.4833(10) 0.166(12) Uani 1 1 d U
H73 H 0.6896 0.9842 0.5105 0.199 Uiso 1 1 calc R
C74 C 0.6960(10) 1.0505(10) 0.4840(7) 0.141(10) Uani 1 1 d .
H74 H 0.6996 1.0680 0.5114 0.170 Uiso 1 1 calc R
C75 C 0.6958(12) 1.0741(11) 0.4402(9) 0.152(11) Uani 1 1 d .
N16 N 0.7058(7) 1.1436(5) 0.3917(5) 0.160(9) Uani 1 1 d GU
C76 C 0.7135(7) 1.1931(5) 0.3872(4) 0.174(9) Uani 1 1 d GU
H76 H 0.7180 1.2066 0.3584 0.209 Uiso 1 1 calc R
C77 C 0.7146(9) 1.2227(5) 0.4251(6) 0.173(7) Uani 1 1 d GU
H77 H 0.7199 1.2562 0.4220 0.207 Uiso 1 1 calc R
C78 C 0.7080(9) 1.2028(7) 0.4677(5) 0.176(7) Uani 1 1 d GU
H78 H 0.7088 1.2228 0.4934 0.211 Uiso 1 1 calc R
C79 C 0.7003(8) 1.1533(7) 0.4723(4) 0.170(7) Uani 1 1 d GU
H79 H 0.6958 1.1399 0.5010 0.204 Uiso 1 1 calc R
C80 C 0.6992(8) 1.1237(5) 0.4343(6) 0.165(7) Uani 1 1 d GU
N17 N 0.5931(12) 1.0979(8) 0.3195(6) 0.150(6) Uani 1 1 d U
C81 C 0.5333(14) 1.0745(10) 0.3253(7) 0.139(8) Uani 1 1 d .
H81 H 0.5414 1.0457 0.3418 0.167 Uiso 1 1 calc R
C82 C 0.4558(14) 1.0864(11) 0.3102(8) 0.158(10) Uani 1 1 d .
H82 H 0.4151 1.0647 0.3152 0.190 Uiso 1 1 calc R
C83 C 0.4389(18) 1.1238(11) 0.2909(9) 0.166(7) Uani 1 1 d U
H83 H 0.3859 1.1341 0.2858 0.199 Uiso 1 1 calc R
C84 C 0.5022(16) 1.1524(10) 0.2756(8) 0.161(6) Uani 1 1 d U
H84 H 0.4919 1.1790 0.2562 0.194 Uiso 1 1 calc R
C85 C 0.5821(15) 1.1379(10) 0.2919(8) 0.154(5) Uani 1 1 d DU
C86 C 0.7873(16) 1.1671(8) 0.2875(8) 0.147(6) Uani 1 1 d U
H86 H 0.8348 1.1527 0.3003 0.176 Uiso 1 1 calc R
C87 C 0.7926(16) 1.2072(8) 0.2596(8) 0.141(7) Uani 1 1 d U
H87 H 0.8413 1.2200 0.2530 0.169 Uiso 1 1 calc R
C88 C 0.7210(17) 1.2266(8) 0.2426(7) 0.133(7) Uani 1 1 d U
H88 H 0.7189 1.2545 0.2244 0.159 Uiso 1 1 calc R
C89 C 0.6565(17) 1.2060(7) 0.2520(7) 0.138(8) Uani 1 1 d U
H89 H 0.6085 1.2191 0.2384 0.166 Uiso 1 1 calc R
C90 C 0.6516(15) 1.1678(9) 0.2791(6) 0.130(8) Uani 1 1 d D
N19 N -0.4479(13) 0.4740(8) 0.0541(7) 0.172(5) Uani 1 1 d U
C91 C -0.3997(16) 0.4970(12) 0.0917(9) 0.177(6) Uani 1 1 d U
H91 H -0.3787 0.4782 0.1167 0.212 Uiso 1 1 calc R
C92 C -0.3836(17) 0.5469(12) 0.0917(9) 0.176(6) Uani 1 1 d U
H92 H -0.3484 0.5604 0.1151 0.211 Uiso 1 1 calc R
C93 C -0.4160(15) 0.5728(11) 0.0608(8) 0.169(5) Uani 1 1 d U
H93 H -0.4055 0.6059 0.0632 0.202 Uiso 1 1 calc R
C94 C -0.4647(15) 0.5582(11) 0.0240(8) 0.155(5) Uani 1 1 d U
H94 H -0.4880 0.5804 0.0025 0.187 Uiso 1 1 calc R
C95 C -0.4792(15) 0.5098(12) 0.0190(7) 0.155(5) Uani 1 1 d U
N20 N 0.4076(18) 0.4614(8) 0.4988(5) 0.312(9) Uani 1 1 d GU
C96 C 0.3466(15) 0.4542(9) 0.5257(8) 0.312(10) Uani 1 1 d GU
H96 H 0.3056 0.4325 0.5164 0.375 Uiso 1 1 calc R
C97 C 0.3463(14) 0.4792(10) 0.5664(7) 0.306(10) Uani 1 1 d GU
H97 H 0.3051 0.4743 0.5847 0.367 Uiso 1 1 calc R
C98 C 0.4070(17) 0.5114(8) 0.5802(6) 0.303(10) Uani 1 1 d GU
H98 H 0.4068 0.5282 0.6078 0.363 Uiso 1 1 calc R
C99 C 0.4680(15) 0.5186(9) 0.5533(8) 0.299(10) Uani 1 1 d GU
H99 H 0.5091 0.5403 0.5627 0.359 Uiso 1 1 calc R
C100 C 0.4683(14) 0.4936(10) 0.5126(7) 0.301(10) Uani 1 1 d GU

loop_
_atom_site_aniso_label
_atom_site_aniso_U_11
_atom_site_aniso_U_22
_atom_site_aniso_U_33
_atom_site_aniso_U_23
_atom_site_aniso_U_13
_atom_site_aniso_U_12
In1 0.0979(9) 0.1052(9) 0.0643(7) -0.0020(6) -0.0086(6) 0.0036(8)
In2 0.1255(11) 0.0855(8) 0.0518(6) 0.0014(6) 0.0134(6) -0.0067(8)
In3 0.0899(8) 0.0872(8) 0.0513(6) -0.0016(5) 0.0052(5) -0.0063(7)
In4 0.1006(9) 0.0921(8) 0.0513(6) 0.0167(6) -0.0013(6) -0.0132(7)
In5 0.242(2) 0.0893(10) 0.0649(8) 0.0079(7) 0.0237(10) 0.0437(11)
In6 0.1371(8) 0.0782(5) 0.0507(4) 0.0076(4) 0.0212(4) 0.0022(5)
In7 0.1301(12) 0.1422(12) 0.0603(7) 0.0191(7) 0.0262(7) 0.0378(10)
In8 0.1371(8) 0.0782(5) 0.0507(4) 0.0076(4) 0.0212(4) 0.0022(5)
In9 0.0924(9) 0.1082(9) 0.0511(6) 0.0169(6) 0.0020(6) -0.0076(7)
In10 0.0957(10) 0.2105(18) 0.0706(8) 0.0367(10) 0.0010(7) -0.0301(11)
S1 0.121(4) 0.151(5) 0.096(4) 0.005(3) -0.023(3) 0.019(4)
S2 0.117(4) 0.101(3) 0.063(2) -0.003(2) -0.005(2) -0.014(3)
S3 0.105(4) 0.150(5) 0.067(3) -0.018(3) -0.007(3) 0.022(3)
S4 0.127(4) 0.086(3) 0.081(3) 0.020(2) -0.023(3) -0.011(3)
S5 0.204(6) 0.091(3) 0.067(3) -0.007(2) 0.007(3) 0.003(4)
S6 0.126(4) 0.093(3) 0.052(2) -0.002(2) 0.020(2) -0.022(3)
S7 0.108(3) 0.100(3) 0.053(2) 0.012(2) 0.017(2) 0.001(3)
S8 0.096(3) 0.121(4) 0.056(2) -0.009(2) 0.009(2) 0.003(3)
S9 0.096(3) 0.083(3) 0.0475(19) 0.0054(18) -0.0038(19) -0.010(2)
S10 0.125(4) 0.134(4) 0.052(2) 0.025(2) -0.004(2) -0.039(3)
S11 0.442(15) 0.093(4) 0.123(5) -0.002(4) 0.062(7) 0.059(6)
S12 0.238(7) 0.079(3) 0.065(3) 0.012(2) 0.032(3) 0.020(4)
S13 0.202(7) 0.144(5) 0.096(4) 0.035(3) 0.050(4) 0.079(5)
S14 0.1371(8) 0.0782(5) 0.0507(4) 0.0076(4) 0.0212(4) 0.0022(5)
S15 0.120(4) 0.115(4) 0.057(2) 0.022(2) 0.021(2) 0.024(3)
S16 0.113(4) 0.220(7) 0.102(4) 0.020(4) 0.041(3) 0.038(5)
S17 0.133(4) 0.113(4) 0.053(2) 0.000(2) 0.020(2) 0.006(3)
S18 0.122(4) 0.110(3) 0.051(2) 0.004(2) 0.005(2) -0.010(3)
S19 0.105(4) 0.205(6) 0.061(3) 0.031(3) -0.013(3) -0.044(4)
S20 0.129(6) 0.512(18) 0.122(5) 0.073(8) -0.014(4) -0.130(8)
Ni1 0.1147(18) 0.0847(14) 0.0642(12) -0.0073(10) 0.0069(12) 0.0077(13)
Ni2 0.1124(18) 0.0835(15) 0.0784(14) -0.0262(11) 0.0282(13) -0.0196(13)
Ni3 0.111(2) 0.183(3) 0.126(2) 0.073(2) 0.0062(18) -0.024(2)
N1 0.118(12) 0.086(10) 0.062(8) 0.008(7) 0.012(8) -0.015(9)
N2 0.122(13) 0.101(11) 0.057(8) 0.009(7) -0.002(9) 0.000(10)
N5 0.088(9) 0.080(9) 0.052(7) -0.011(7) 0.018(6) -0.001(8)
N6 0.156(14) 0.068(8) 0.050(7) 0.006(6) 0.000(8) -0.013(9)
N7 0.153(18) 0.084(12) 0.100(12) -0.021(10) 0.044(12) -0.021(12)
N8 0.086(10) 0.092(10) 0.088(9) -0.007(8) 0.008(8) 0.014(8)
N9 0.155(14) 0.079(10) 0.093(10) -0.024(8) 0.070(10) -0.026(10)
N10 0.114(11) 0.077(9) 0.066(8) -0.022(7) 0.020(8) -0.028(8)
N11 0.134(10) 0.134(9) 0.149(10) -0.070(8) -0.017(8) -0.007(8)
N12 0.106(12) 0.084(10) 0.074(9) -0.031(7) 0.018(9) -0.022(9)
N14 0.172(10) 0.201(11) 0.139(10) 0.015(8) 0.048(8) -0.013(9)
N15 0.112(11) 0.19(2) 0.140(12) 0.100(15) 0.014(10) 0.011(14)
N18 0.134(14) 0.155(13) 0.112(11) 0.058(10) 0.019(10) -0.014(11)
C1 0.152(19) 0.097(13) 0.052(9) 0.020(9) 0.010(11) -0.035(13)
C2 0.157(15) 0.138(14) 0.070(9) 0.013(10) 0.030(10) -0.046(12)
C3 0.164(15) 0.132(13) 0.082(9) 0.018(10) 0.032(11) -0.036(12)
C4 0.171(17) 0.123(14) 0.057(9) 0.022(9) 0.025(11) -0.023(13)
C5 0.143(18) 0.093(12) 0.049(9) 0.016(8) 0.017(11) 0.026(12)
C6 0.109(17) 0.150(19) 0.099(15) -0.015(13) -0.025(13) -0.016(15)
C7 0.118(19) 0.24(3) 0.094(16) -0.024(18) -0.025(15) -0.005(19)
C8 0.19(3) 0.25(3) 0.081(17) -0.033(19) -0.016(19) 0.01(3)
C9 0.17(2) 0.21(3) 0.044(11) -0.005(13) -0.003(13) 0.00(2)
C10 0.084(13) 0.107(14) 0.094(14) 0.016(11) 0.001(11) 0.028(11)
N3 0.1147(18) 0.0847(14) 0.0642(12) -0.0073(10) 0.0069(12) 0.0077(13)
C11 0.162(8) 0.111(7) 0.158(8) 0.017(7) 0.022(7) 0.006(7)
C12 0.186(9) 0.123(6) 0.207(10) 0.007(9) 0.039(8) 0.011(8)
C13 0.190(10) 0.151(8) 0.211(10) 0.001(9) 0.047(8) 0.021(8)
C14 0.172(9) 0.153(9) 0.182(9) -0.021(8) 0.049(8) 0.030(7)
C15 0.142(7) 0.145(7) 0.126(7) -0.027(7) 0.029(5) 0.025(6)
N4 0.151(9) 0.162(9) 0.114(8) -0.015(9) -0.003(7) 0.010(9)
C16 0.157(10) 0.182(10) 0.124(9) 0.002(10) 0.000(8) 0.005(10)
C17 0.164(10) 0.196(11) 0.140(9) 0.005(10) 0.006(8) 0.004(11)
C18 0.164(10) 0.198(11) 0.142(9) 0.000(11) 0.015(8) 0.008(10)
C19 0.156(10) 0.190(11) 0.138(9) -0.011(10) 0.012(8) 0.012(10)
C20 0.150(8) 0.169(9) 0.125(7) -0.017(8) 0.007(7) 0.010(8)
C21 0.119(16) 0.085(12) 0.091(13) -0.016(10) 0.022(12) -0.019(11)
C22 0.156(19) 0.114(15) 0.097(13) -0.032(12) 0.013(13) -0.017(14)
C23 0.165(19) 0.124(15) 0.081(11) -0.023(13) -0.008(12) -0.026(14)
C24 0.155(19) 0.113(15) 0.060(10) 0.006(10) -0.014(11) -0.014(14)
C25 0.105(13) 0.087(12) 0.039(8) 0.003(8) 0.004(8) 0.000(10)
C26 0.22(2) 0.065(12) 0.092(13) 0.002(10) -0.050(14) -0.006(14)
C27 0.29(3) 0.062(13) 0.122(18) 0.001(12) -0.04(2) 0.004(17)
C28 0.26(3) 0.058(12) 0.14(2) 0.000(13) -0.01(2) -0.005(16)
C29 0.143(19) 0.103(15) 0.099(14) 0.033(13) 0.000(13) 0.015(14)
C30 0.122(15) 0.094(13) 0.054(9) 0.008(9) 0.006(10) -0.010(11)
C31 0.15(2) 0.15(2) 0.116(17) -0.037(15) 0.044(15) -0.072(18)
C32 0.23(2) 0.088(13) 0.184(15) -0.049(12) 0.079(17) -0.049(12)
C33 0.23(2) 0.092(13) 0.192(15) -0.042(11) 0.076(17) -0.044(11)
C34 0.23(2) 0.089(13) 0.190(16) -0.042(12) 0.075(17) -0.038(12)
C35 0.19(3) 0.100(17) 0.092(14) -0.019(13) 0.057(17) -0.043(18)
C36 0.114(14) 0.123(14) 0.117(13) 0.004(11) 0.011(12) 0.002(12)
C37 0.153(16) 0.133(14) 0.125(14) 0.006(14) 0.006(13) 0.032(14)
C38 0.171(15) 0.127(14) 0.135(13) 0.032(13) 0.011(12) 0.041(13)
C39 0.192(17) 0.108(13) 0.126(13) 0.030(11) 0.018(13) 0.031(11)
C40 0.173(17) 0.076(12) 0.103(13) 0.021(10) 0.036(12) 0.020(12)
C41 0.19(2) 0.103(15) 0.117(16) -0.033(13) 0.076(16) -0.038(15)
C42 0.193(17) 0.141(15) 0.101(12) -0.016(11) 0.055(12) -0.043(15)
C43 0.191(17) 0.136(15) 0.097(12) -0.022(11) 0.053(12) -0.041(15)
C44 0.108(14) 0.106(14) 0.086(12) -0.039(11) 0.029(10) -0.017(11)
C45 0.107(13) 0.066(10) 0.082(11) -0.013(9) 0.034(10) -0.004(9)
C46 0.159(18) 0.073(11) 0.070(10) -0.007(9) 0.030(11) -0.026(12)
C47 0.121(12) 0.084(10) 0.088(9) 0.004(8) 0.006(10) -0.004(9)
C48 0.125(12) 0.086(10) 0.090(10) 0.003(8) -0.004(10) -0.004(9)
C49 0.106(13) 0.079(11) 0.077(11) -0.028(9) 0.008(10) -0.001(10)
C50 0.090(12) 0.088(12) 0.067(10) -0.018(9) 0.002(9) -0.001(10)
C51 0.138(11) 0.155(10) 0.158(10) -0.067(9) -0.020(8) 0.005(9)
C52 0.141(10) 0.168(10) 0.161(10) -0.072(10) -0.029(9) 0.012(9)
C53 0.138(10) 0.174(10) 0.160(11) -0.072(10) -0.031(9) 0.012(9)
C54 0.137(10) 0.162(10) 0.162(10) -0.071(9) -0.031(8) 0.007(9)
C55 0.128(9) 0.135(8) 0.154(10) -0.058(9) -0.026(8) -0.006(8)
C56 0.117(16) 0.084(12) 0.069(11) -0.008(9) -0.012(11) -0.015(11)
C57 0.132(19) 0.18(2) 0.066(12) -0.023(13) 0.008(12) -0.027(16)
C58 0.19(3) 0.18(2) 0.083(15) 0.002(15) 0.021(17) -0.03(2)
C59 0.133(12) 0.122(11) 0.146(11) -0.029(12) -0.023(11) -0.018(10)
C60 0.126(10) 0.117(9) 0.141(11) -0.044(10) -0.025(9) -0.017(8)
N13 0.202(11) 0.190(9) 0.146(9) 0.051(6) 0.041(9) -0.036(9)
C61 0.223(12) 0.196(11) 0.161(10) 0.037(8) 0.035(10) -0.029(10)
C62 0.229(12) 0.203(11) 0.173(11) 0.027(8) 0.039(10) -0.025(10)
C63 0.234(13) 0.202(11) 0.174(11) 0.015(9) 0.034(11) -0.027(10)
C64 0.227(12) 0.196(11) 0.164(11) 0.016(8) 0.045(10) -0.030(10)
C65 0.207(10) 0.187(9) 0.146(9) 0.029(7) 0.046(8) -0.031(9)
C66 0.169(11) 0.197(11) 0.140(11) 0.012(8) 0.052(9) -0.014(10)
C67 0.169(11) 0.199(12) 0.142(11) 0.016(8) 0.045(10) -0.009(11)
C68 0.178(10) 0.204(12) 0.140(11) 0.022(9) 0.043(9) -0.003(10)
C69 0.186(10) 0.200(11) 0.132(10) 0.025(8) 0.049(9) -0.004(9)
C70 0.187(10) 0.195(10) 0.136(9) 0.021(7) 0.050(8) -0.016(9)
C71 0.114(12) 0.20(2) 0.147(13) 0.098(16) 0.021(11) 0.009(15)
C72 0.096(11) 0.22(3) 0.18(2) 0.11(2) 0.016(19) -0.013(15)
C73 0.097(12) 0.23(3) 0.18(2) 0.11(2) 0.020(19) -0.017(15)
C74 0.065(12) 0.22(3) 0.132(17) 0.097(19) -0.002(11) -0.028(15)
C75 0.072(14) 0.24(3) 0.14(2) 0.12(2) 0.030(15) 0.012(17)
N16 0.078(10) 0.109(12) 0.31(2) 0.141(14) 0.084(13) 0.048(9)
C76 0.126(15) 0.23(2) 0.154(16) 0.065(15) -0.029(15) 0.003(16)
C77 0.140(11) 0.235(17) 0.138(12) 0.092(12) -0.005(12) 0.019(13)
C78 0.143(10) 0.239(17) 0.140(11) 0.087(12) -0.007(11) 0.023(13)
C79 0.135(10) 0.236(17) 0.135(12) 0.098(12) -0.003(11) 0.023(13)
C80 0.125(12) 0.232(17) 0.134(13) 0.097(12) -0.001(12) 0.021(14)
N17 0.132(12) 0.187(14) 0.127(11) 0.064(9) -0.001(10) -0.042(11)
C81 0.099(18) 0.20(3) 0.120(17) 0.015(17) 0.015(15) -0.006(17)
C82 0.083(17) 0.22(3) 0.16(2) 0.05(2) -0.041(15) -0.014(18)
C83 0.146(14) 0.198(16) 0.148(13) 0.031(12) -0.008(12) -0.021(13)
C84 0.147(12) 0.195(14) 0.138(11) 0.034(10) -0.004(10) -0.014(11)
C85 0.141(12) 0.188(14) 0.129(11) 0.046(9) 0.001(10) -0.021(11)
C86 0.162(15) 0.138(14) 0.144(13) 0.052(11) 0.034(12) -0.028(12)
C87 0.182(18) 0.109(14) 0.137(16) 0.027(12) 0.042(14) -0.021(14)
C88 0.24(3) 0.080(12) 0.078(10) -0.010(9) 0.000(13) -0.051(12)
C89 0.23(3) 0.085(12) 0.092(11) -0.016(10) -0.004(13) -0.049(12)
C90 0.15(2) 0.18(2) 0.067(12) 0.041(13) 0.011(12) 0.001(18)
N19 0.169(11) 0.232(14) 0.111(9) 0.024(10) 0.002(8) -0.022(11)
C91 0.178(12) 0.234(15) 0.112(9) 0.023(11) -0.011(8) -0.019(12)
C92 0.174(12) 0.235(15) 0.112(10) 0.018(11) -0.008(9) -0.021(12)
C93 0.164(12) 0.228(14) 0.110(10) 0.019(11) 0.002(9) -0.017(12)
C94 0.147(12) 0.223(14) 0.096(9) 0.021(11) 0.014(8) -0.018(12)
C95 0.147(11) 0.226(15) 0.091(9) 0.022(11) 0.016(8) -0.020(12)
N20 0.49(3) 0.31(2) 0.157(13) -0.060(12) 0.133(15) -0.153(17)
C96 0.49(3) 0.32(2) 0.155(13) -0.068(13) 0.136(15) -0.149(17)
C97 0.49(3) 0.30(2) 0.150(13) -0.069(13) 0.131(15) -0.143(17)
C98 0.48(3) 0.30(2) 0.149(13) -0.063(13) 0.129(15) -0.136(17)
C99 0.48(3) 0.29(2) 0.142(13) -0.058(13) 0.128(15) -0.137(17)
C100 0.48(3) 0.29(2) 0.144(13) -0.059(13) 0.126(15) -0.146(17)

loop_
_atom_type_symbol
_atom_type_description
_atom_type_scat_dispersion_real
_atom_type_scat_dispersion_imag
_atom_type_scat_source
C C 0.0033 0.0016 'International Tables Vol C Tables 4.2.6.8 and 6.1.1.4'
H H 0.0000 0.0000 'International Tables Vol C Tables 4.2.6.8 and 6.1.1.4'
N N 0.0061 0.0033 'International Tables Vol C Tables 4.2.6.8 and 6.1.1.4'
O O 0.0106 0.0060 'International Tables Vol C Tables 4.2.6.8 and 6.1.1.4'
S S 0.1246 0.1234 'International Tables Vol C Tables 4.2.6.8 and 6.1.1.4'
In In -0.7276 1.3100 'International Tables Vol C Tables 4.2.6.8 and 6.1.1.4'
Ni Ni 0.3393 1.1124 'International Tables Vol C Tables 4.2.6.8 and 6.1.1.4'

loop_
_geom_angle_atom_site_label_1
_geom_angle_atom_site_label_2
_geom_angle_atom_site_label_3
_geom_angle
_geom_angle_site_symmetry_1
_geom_angle_site_symmetry_3
S2 In1 S4 115.82(18) . .
S2 In1 S3 110.70(18) . .
S4 In1 S3 114.28(18) . .
S2 In1 S1 104.73(18) . .
S4 In1 S1 104.62(18) . .
S3 In1 S1 105.45(19) . .
S5 In2 S2 108.85(18) . .
S5 In2 S7 110.6(2) . .
S2 In2 S7 110.65(15) . .
S5 In2 S6 109.99(16) . .
S2 In2 S6 108.59(17) . .
S7 In2 S6 108.18(14) . .
S3 In3 S8 110.68(16) . .
S3 In3 S6 110.85(17) . .
S8 In3 S6 106.49(15) . .
S3 In3 S9 108.18(17) . .
S8 In3 S9 111.35(14) . .
S6 In3 S9 109.30(15) . .
S4 In4 S10 109.37(16) . .
S4 In4 S7 104.67(16) . .
S10 In4 S7 109.07(18) . .
S4 In4 S9 112.14(17) . .
S10 In4 S9 111.24(14) . .
S7 In4 S9 110.12(13) . .
S13 In5 S5 111.02(19) . .
S13 In5 S12 114.4(2) . .
S5 In5 S12 116.1(2) . .
S13 In5 S11 103.6(3) . .
S5 In5 S11 108.5(3) . .
S12 In5 S11 101.9(2) . .
S12 In6 S14 109.14(15) . .
S12 In6 S15 109.6(2) . .
S14 In6 S15 108.03(16) . .
S12 In6 S6 109.72(18) . .
S14 In6 S6 111.59(15) . .
S15 In6 S6 108.74(14) . .
S13 In7 S16 110.4(2) . .
S13 In7 S7 108.5(2) . .
S16 In7 S7 111.36(18) . .
S13 In7 S15 111.25(17) . .
S16 In7 S15 106.26(19) . .
S7 In7 S15 109.10(15) . .
S8 In8 S14 114.88(16) . .
S8 In8 S18 117.41(16) . .
S14 In8 S18 108.07(17) . .
S8 In8 S17 103.57(16) . .
S14 In8 S17 106.53(15) . .
S18 In8 S17 105.28(16) . .
S19 In9 S18 109.70(17) . .
S19 In9 S15 108.4(2) . .
S18 In9 S15 110.34(15) . .
S19 In9 S9 108.24(16) . .
S18 In9 S9 109.95(16) . .
S15 In9 S9 110.15(15) . .
S10 In10 S19 112.4(2) . .
S10 In10 S16 114.6(2) . .
S19 In10 S16 115.3(2) . .
S10 In10 S20 108.1(3) . .
S19 In10 S20 100.7(2) . .
S16 In10 S20 104.2(3) . .
In2 S2 In1 104.27(17) . .
In3 S3 In1 105.83(19) . .
In4 S4 In1 104.90(16) . .
In2 S5 In5 104.1(2) . .
In3 S6 In6 110.75(16) . .
In3 S6 In2 109.59(16) . .
In6 S6 In2 110.16(18) . .
In2 S7 In7 108.22(15) . .
In2 S7 In4 111.17(17) . .
In7 S7 In4 109.09(17) . .
In3 S8 In8 105.01(17) . .
In3 S9 In9 109.13(14) . .
In3 S9 In4 109.48(14) . .
In9 S9 In4 108.29(17) . .
In4 S10 In10 103.93(16) . .
In6 S12 In5 104.70(17) . .
In5 S13 In7 105.5(2) . .
In6 S14 In8 105.27(15) . .
In6 S15 In9 107.92(18) . .
In6 S15 In7 109.05(19) . .
In9 S15 In7 111.77(16) . .
In7 S16 In10 103.9(2) . .
In9 S18 In8 104.32(16) . .
In9 S19 In10 105.5(2) . .
N1 Ni1 N6 92.0(5) . .
N1 Ni1 N5 95.5(5) . .
N6 Ni1 N5 78.6(5) . .
N1 Ni1 N2 79.3(6) . .
N6 Ni1 N2 94.9(5) . .
N5 Ni1 N2 171.6(6) . .
N1 Ni1 N4 170.6(7) . .
N6 Ni1 N4 94.9(8) . .
N5 Ni1 N4 92.3(6) . .
N2 Ni1 N4 93.6(7) . .
N1 Ni1 N3 98.3(6) . .
N6 Ni1 N3 168.0(5) . .
N5 Ni1 N3 94.2(5) . .
N2 Ni1 N3 93.1(5) . .
N4 Ni1 N3 75.7(8) . .
N11 Ni2 N9 92.6(8) . .
N11 Ni2 N8 174.2(6) . .
N9 Ni2 N8 90.6(6) . .
N11 Ni2 N7 95.8(8) . .
N9 Ni2 N7 97.8(6) . .
N8 Ni2 N7 79.0(8) . .
N11 Ni2 N12 77.6(8) . .
N9 Ni2 N12 167.9(6) . .
N8 Ni2 N12 99.8(6) . .
N7 Ni2 N12 90.3(6) . .
N11 Ni2 N10 88.7(6) . .
N9 Ni2 N10 79.0(5) . .
N8 Ni2 N10 96.7(6) . .
N7 Ni2 N10 174.6(7) . .
N12 Ni2 N10 93.6(5) . .
N16 Ni3 N15 78.6(9) . .
N16 Ni3 N17 95.8(7) . .
N15 Ni3 N17 94.8(8) . .
N16 Ni3 N14 94.5(8) . .
N15 Ni3 N14 90.0(8) . .
N17 Ni3 N14 169.3(9) . .
N16 Ni3 N18 89.7(7) . .
N15 Ni3 N18 167.4(9) . .
N17 Ni3 N18 81.8(8) . .
N14 Ni3 N18 95.5(8) . .
N16 Ni3 N13 171.1(7) . .
N15 Ni3 N13 94.8(9) . .
N17 Ni3 N13 90.6(10) . .
N14 Ni3 N13 79.4(9) . .
N18 Ni3 N13 97.3(7) . .
C1 N1 C5 119.1(16) . .
C1 N1 Ni1 127.5(11) . .
C5 N1 Ni1 113.4(13) . .
C6 N2 C10 119.5(17) . .
C6 N2 Ni1 126.7(14) . .
C10 N2 Ni1 113.5(13) . .
C21 N5 C25 116.0(15) . .
C21 N5 Ni1 127.5(13) . .
C25 N5 Ni1 116.3(10) . .
C30 N6 C26 116.7(15) . .
C30 N6 Ni1 114.5(11) . .
C26 N6 Ni1 128.6(12) . .
C35 N7 C31 116(2) . .
C35 N7 Ni2 116.6(17) . .
C31 N7 Ni2 125.7(19) . .
C36 N8 C40 115.4(19) . .
C36 N8 Ni2 129.5(14) . .
C40 N8 Ni2 114.6(15) . .
C41 N9 C45 120.3(15) . .
C41 N9 Ni2 123.3(12) . .
C45 N9 Ni2 116.1(11) . .
C50 N10 C46 120.8(14) . .
C50 N10 Ni2 113.6(11) . .
C46 N10 Ni2 125.5(10) . .
C55 N11 C51 112(2) . .
C55 N11 Ni2 121(2) . .
C51 N11 Ni2 126.6(18) . .
C56 N12 C60 119.9(18) . .
C56 N12 Ni2 124.7(13) . .
C60 N12 Ni2 115.3(16) . .
C66 N14 C70 119(3) . .
C66 N14 Ni3 124(2) . .
C70 N14 Ni3 116.2(19) . .
C75 N15 C71 114(2) . .
C75 N15 Ni3 118(2) . .
C71 N15 Ni3 127(2) . .
C86 N18 C90 120(2) . .
C86 N18 Ni3 124.5(17) . .
C90 N18 Ni3 115.2(14) . .
N1 C1 C2 126.6(17) . .
N1 C1 H1 116.7 . .
C2 C1 H1 116.7 . .
C1 C2 C3 116(2) . .
C1 C2 H2 122.2 . .
C3 C2 H2 122.2 . .
C4 C3 C2 120.1(19) . .
C4 C3 H3 119.9 . .
C2 C3 H3 119.9 . .
C3 C4 C5 122.2(18) . .
C3 C4 H4 118.9 . .
C5 C4 H4 118.9 . .
N1 C5 C10 117.1(17) . .
N1 C5 C4 116.3(19) . .
C10 C5 C4 126.4(17) . .
N2 C6 C7 117(2) . .
N2 C6 H6 121.3 . .
C7 C6 H6 121.3 . .
C8 C7 C6 126(2) . .
C8 C7 H7 117.1 . .
C6 C7 H7 117.1 . .
C7 C8 C9 116(2) . .
C7 C8 H8 122.0 . .
C9 C8 H8 122.0 . .
C8 C9 C10 120(2) . .
C8 C9 H9 120.1 . .
C10 C9 H9 120.1 . .
N2 C10 C5 116.5(18) . .
N2 C10 C9 122(2) . .
C5 C10 C9 122(2) . .
C11 N3 C15 132.7(19) . .
C11 N3 Ni1 116.3(13) . .
C15 N3 Ni1 111.0(13) . .
N3 C11 C12 117(2) . .
N3 C11 H11 121.7 . .
C12 C11 H11 121.7 . .
C13 C12 C11 110(2) . .
C13 C12 H12 124.9 . .
C11 C12 H12 124.9 . .
C12 C13 C14 134(2) . .
C12 C13 H13 113.1 . .
C14 C13 H13 113.1 . .
C15 C14 C13 107(2) . .
C15 C14 H14 126.5 . .
C13 C14 H14 126.5 . .
C20 C15 N3 116(2) . .
C20 C15 C14 125(3) . .
N3 C15 C14 119(2) . .
C20 N4 C16 124(3) . .
C20 N4 Ni1 114(2) . .
C16 N4 Ni1 122(2) . .
N4 C16 C17 118(3) . .
N4 C16 H16 121.0 . .
C17 C16 H16 121.0 . .
C18 C17 C16 111(3) . .
C18 C17 H17 124.5 . .
C16 C17 H17 124.5 . .
C19 C18 C17 136(3) . .
C19 C18 H18 111.8 . .
C17 C18 H18 111.8 . .
C18 C19 C20 106(3) . .
C18 C19 H19 127.2 . .
C20 C19 H19 127.2 . .
N4 C20 C15 123(3) . .
N4 C20 C19 124(3) . .
C15 C20 C19 112(3) . .
N5 C21 C22 124.8(19) . .
N5 C21 H21 117.6 . .
C22 C21 H21 117.6 . .
C23 C22 C21 116(2) . .
C23 C22 H22 122.0 . .
C21 C22 H22 122.0 . .
C22 C23 C24 123(2) . .
C22 C23 H23 118.3 . .
C24 C23 H23 118.3 . .
C23 C24 C25 115.6(19) . .
C23 C24 H24 122.2 . .
C25 C24 H24 122.2 . .
N5 C25 C24 124.1(16) . .
N5 C25 C30 113.7(14) . .
C24 C25 C30 122.2(17) . .
C27 C26 N6 125.7(19) . .
C27 C26 H26 117.2 . .
N6 C26 H26 117.2 . .
C26 C27 C28 119(2) . .
C26 C27 H27 120.5 . .
C28 C27 H27 120.5 . .
C27 C28 C29 120(2) . .
C27 C28 H28 120.1 . .
C29 C28 H28 120.1 . .
C28 C29 C30 118.2(19) . .
C28 C29 H29 120.9 . .
C30 C29 H29 120.9 . .
N6 C30 C29 120.4(16) . .
N6 C30 C25 116.4(15) . .
C29 C30 C25 123.2(16) . .
N7 C31 C32 122(3) . .
N7 C31 H31 118.9 . .
C32 C31 H31 118.9 . .
C33 C32 C31 118(3) . .
C33 C32 H32 121.0 . .
C31 C32 H32 121.0 . .
C32 C33 C34 121(3) . .
C32 C33 H33 119.6 . .
C34 C33 H33 119.6 . .
C35 C34 C33 115(3) . .
C35 C34 H34 122.6 . .
C33 C34 H34 122.6 . .
N7 C35 C34 128(3) . .
N7 C35 C40 115(2) . .
C34 C35 C40 118(3) . .
N8 C36 C37 128(2) . .
N8 C36 H36 116.0 . .
C37 C36 H36 116.0 . .
C36 C37 C38 120(3) . .
C36 C37 H37 120.2 . .
C38 C37 H37 120.2 . .
C37 C38 C39 116(2) . .
C37 C38 H38 121.8 . .
C39 C38 H38 121.8 . .
C40 C39 C38 119(2) . .
C40 C39 H39 120.4 . .
C38 C39 H39 120.4 . .
C39 C40 N8 121(2) . .
C39 C40 C35 125(2) . .
N8 C40 C35 114(2) . .
N9 C41 C42 119.5(18) . .
N9 C41 H41 120.2 . .
C42 C41 H41 120.2 . .
C43 C42 C41 119(2) . .
C43 C42 H42 120.7 . .
C41 C42 H42 120.7 . .
C44 C43 C42 119.9(19) . .
C44 C43 H43 120.1 . .
C42 C43 H43 120.1 . .
C43 C44 C45 117.8(17) . .
C43 C44 H44 121.1 . .
C45 C44 H44 121.1 . .
N9 C45 C44 123.7(16) . .
N9 C45 C50 113.9(14) . .
C44 C45 C50 122.4(15) . .
N10 C46 C47 121.8(15) . .
N10 C46 H46 119.1 . .
C47 C46 H46 119.1 . .
C46 C47 C48 118.5(17) . .
C46 C47 H47 120.8 . .
C48 C47 H47 120.8 . .
C49 C48 C47 119.9(17) . .
C49 C48 H48 120.1 . .
C47 C48 H48 120.1 . .
C48 C49 C50 119.7(16) . .
C48 C49 H49 120.2 . .
C50 C49 H49 120.2 . .
N10 C50 C49 119.3(15) . .
N10 C50 C45 117.0(14) . .
C49 C50 C45 123.6(14) . .
C52 C51 N11 128(3) . .
C52 C51 H51 115.8 . .
N11 C51 H51 115.8 . .
C51 C52 C53 114(3) . .
C51 C52 H52 123.1 . .
C53 C52 H52 123.1 . .
C52 C53 C54 122(3) . .
C52 C53 H53 119.2 . .
C54 C53 H53 119.2 . .
C55 C54 C53 114(3) . .
C55 C54 H54 122.9 . .
C53 C54 H54 122.9 . .
N11 C55 C54 130(3) . .
N11 C55 C60 111(3) . .
C54 C55 C60 118(3) . .
N12 C56 C57 124.7(19) . .
N12 C56 H56 117.7 . .
C57 C56 H56 117.7 . .
C56 C57 C58 116(2) . .
C56 C57 H57 122.0 . .
C58 C57 H57 122.0 . .
C59 C58 C57 118(2) . .
C59 C58 H58 121.2 . .
C57 C58 H58 121.2 . .
C58 C59 C60 124(3) . .
C58 C59 H59 118.0 . .
C60 C59 H59 118.0 . .
N12 C60 C59 118(2) . .
N12 C60 C55 114(2) . .
C59 C60 C55 129(3) . .
C65 N13 C61 137(3) . .
C65 N13 Ni3 106(2) . .
C61 N13 Ni3 116(2) . .
C62 C61 N13 92(3) . .
C62 C61 H61 134.0 . .
N13 C61 H61 134.0 . .
C61 C62 C63 150(3) . .
C61 C62 H62 105.0 . .
C63 C62 H62 105.0 . .
C64 C63 C62 101(3) . .
C64 C63 H63 129.4 . .
C62 C63 H63 129.4 . .
C63 C64 C65 126(3) . .
C63 C64 H64 117.2 . .
C65 C64 H64 117.2 . .
N13 C65 C64 114(3) . .
N13 C65 C70 123(3) . .
C64 C65 C70 123(3) . .
N14 C66 C67 124(3) . .
N14 C66 H66 118.0 . .
C67 C66 H66 118.0 . .
C68 C67 C66 113(3) . .
C68 C67 H67 123.4 . .
C66 C67 H67 123.4 . .
C67 C68 C69 127(3) . .
C67 C68 H68 116.5 . .
C69 C68 H68 116.5 . .
C68 C69 C70 109(3) . .
C68 C69 H69 125.5 . .
C70 C69 H69 125.5 . .
N14 C70 C69 126(3) . .
N14 C70 C65 114(3) . .
C69 C70 C65 120(3) . .
N15 C71 C72 126(3) . .
N15 C71 H71 117.0 . .
C72 C71 H71 117.0 . .
C73 C72 C71 118(3) . .
C73 C72 H72 121.0 . .
C71 C72 H72 121.0 . .
C72 C73 C74 119(3) . .
C72 C73 H73 120.3 . .
C74 C73 H73 120.3 . .
C73 C74 C75 116(3) . .
C73 C74 H74 121.9 . .
C75 C74 H74 121.9 . .
N15 C75 C80 109(2) . .
N15 C75 C74 126(3) . .
C80 C75 C74 124(3) . .
C76 N16 C80 120.0 . .
C76 N16 Ni3 127.9(8) . .
C80 N16 Ni3 111.9(8) . .
N16 C76 C77 120.0 . .
N16 C76 H76 120.0 . .
C77 C76 H76 120.0 . .
C76 C77 C78 120.0 . .
C76 C77 H77 120.0 . .
C78 C77 H77 120.0 . .
C79 C78 C77 120.0 . .
C79 C78 H78 120.0 . .
C77 C78 H78 120.0 . .
C80 C79 C78 120.0 . .
C80 C79 H79 120.0 . .
C78 C79 H79 120.0 . .
C79 C80 N16 120.0 . .
C79 C80 C75 118.8(16) . .
N16 C80 C75 121.1(16) . .
C81 N17 C85 117(2) . .
C81 N17 Ni3 134.7(18) . .
C85 N17 Ni3 108.4(16) . .
N17 C81 C82 127(3) . .
N17 C81 H81 116.6 . .
C82 C81 H81 116.6 . .
C83 C82 C81 122(3) . .
C83 C82 H82 119.2 . .
C81 C82 H82 119.2 . .
C82 C83 C84 118(3) . .
C82 C83 H83 120.8 . .
C84 C83 H83 120.8 . .
C85 C84 C83 116(2) . .
C85 C84 H84 121.9 . .
C83 C84 H84 121.9 . .
N17 C85 C84 119(2) . .
N17 C85 C90 122(2) . .
C84 C85 C90 119(2) . .
N18 C86 C87 124(3) . .
N18 C86 H86 117.9 . .
C87 C86 H86 117.9 . .
C88 C87 C86 115(2) . .
C88 C87 H87 122.6 . .
C86 C87 H87 122.6 . .
C89 C88 C87 119(2) . .
C89 C88 H88 120.6 . .
C87 C88 H88 120.6 . .
C88 C89 C90 126(3) . .
C88 C89 H89 116.9 . .
C90 C89 H89 116.9 . .
C89 C90 N18 116(2) . .
C89 C90 C85 133(3) . .
N18 C90 C85 110(2) . .
C91 N19 C95 111(2) . .
C92 C91 N19 122(3) . .
C92 C91 H91 119.2 . .
N19 C91 H91 119.2 . .
C93 C92 C91 120(3) . .
C93 C92 H92 120.0 . .
C91 C92 H92 120.0 . .
C92 C93 C94 127(3) . .
C92 C93 H93 116.6 . .
C94 C93 H93 116.6 . .
C93 C94 C95 118(3) . .
C93 C94 H94 121.1 . .
C95 C94 H94 121.1 . .
C94 C95 C95 123(4) . 3_465
C94 C95 N19 122(2) . .
C95 C95 N19 114(4) 3_465 .
C96 N20 C100 120.0 . .
C97 C96 N20 120.0 . .
C97 C96 H96 120.0 . .
N20 C96 H96 120.0 . .
C96 C97 C98 120.0 . .
C96 C97 H97 120.0 . .
C98 C97 H97 120.0 . .
C99 C98 C97 120.0 . .
C99 C98 H98 120.0 . .
C97 C98 H98 120.0 . .
C100 C99 C98 120.0 . .
C100 C99 H99 120.0 . .
C98 C99 H99 120.0 . .
C99 C100 N20 120.0 . .
C99 C100 C100 114(4) . 3_666
N20 C100 C100 126(4) . 3_666

loop_
_geom_bond_atom_site_label_1
_geom_bond_atom_site_label_2
_geom_bond_distance
_geom_bond_site_symmetry_2
In1 S2 2.434(5) .
In1 S4 2.452(5) .
In1 S3 2.458(5) .
In1 S1 2.481(5) .
In2 S5 2.407(5) .
In2 S2 2.411(5) .
In2 S7 2.506(5) .
In2 S6 2.518(4) .
In3 S3 2.408(5) .
In3 S8 2.419(4) .
In3 S6 2.488(5) .
In3 S9 2.495(4) .
In4 S4 2.406(5) .
In4 S10 2.415(5) .
In4 S7 2.511(5) .
In4 S9 2.515(4) .
In5 S13 2.403(8) .
In5 S5 2.436(6) .
In5 S12 2.451(5) .
In5 S11 2.479(6) .
In6 S12 2.401(5) .
In6 S14 2.407(4) .
In6 S15 2.482(5) .
In6 S6 2.507(5) .
In7 S13 2.404(6) .
In7 S16 2.425(7) .
In7 S7 2.507(5) .
In7 S15 2.519(4) .
In8 S8 2.440(5) .
In8 S14 2.441(4) .
In8 S18 2.442(5) .
In8 S17 2.488(4) .
In9 S19 2.401(5) .
In9 S18 2.419(4) .
In9 S15 2.497(5) .
In9 S9 2.508(4) .
In10 S10 2.437(5) .
In10 S19 2.438(5) .
In10 S16 2.446(7) .
In10 S20 2.474(7) .
Ni1 N1 2.051(14) .
Ni1 N6 2.074(13) .
Ni1 N5 2.083(12) .
Ni1 N2 2.099(14) .
Ni1 N4 2.10(2) .
Ni1 N3 2.114(13) .
Ni2 N11 1.953(19) .
Ni2 N9 2.061(13) .
Ni2 N8 2.064(14) .
Ni2 N7 2.071(16) .
Ni2 N12 2.072(13) .
Ni2 N10 2.083(12) .
Ni3 N16 1.941(14) .
Ni3 N15 2.065(18) .
Ni3 N17 2.08(2) .
Ni3 N14 2.09(2) .
Ni3 N18 2.090(16) .
Ni3 N13 2.30(2) .
N1 C1 1.32(2) .
N1 C5 1.397(19) .
N2 C6 1.31(2) .
N2 C10 1.36(2) .
N5 C21 1.318(18) .
N5 C25 1.320(18) .
N6 C30 1.338(19) .
N6 C26 1.343(19) .
N7 C35 1.30(3) .
N7 C31 1.31(2) .
N8 C36 1.32(2) .
N8 C40 1.38(2) .
N9 C41 1.30(2) .
N9 C45 1.343(18) .
N10 C50 1.347(17) .
N10 C46 1.354(18) .
N11 C55 1.32(3) .
N11 C51 1.40(3) .
N12 C56 1.33(2) .
N12 C60 1.34(2) .
N14 C66 1.321(19) .
N14 C70 1.378(15) .
N15 C75 1.28(3) .
N15 C71 1.33(3) .
N18 C86 1.30(2) .
N18 C90 1.35(2) .
C1 C2 1.36(2) .
C1 H1 0.9400 .
C2 C3 1.42(2) .
C2 H2 0.9400 .
C3 C4 1.34(2) .
C3 H3 0.9400 .
C4 C5 1.43(2) .
C4 H4 0.9400 .
C5 C10 1.41(2) .
C6 C7 1.40(3) .
C6 H6 0.9400 .
C7 C8 1.34(3) .
C7 H7 0.9400 .
C8 C9 1.34(3) .
C8 H8 0.9400 .
C9 C10 1.41(2) .
C9 H9 0.9400 .
N3 C11 1.32(2) .
N3 C15 1.40(2) .
C11 C12 1.496(16) .
C11 H11 0.9400 .
C12 C13 1.474(17) .
C12 H12 0.9400 .
C13 C14 1.482(17) .
C13 H13 0.9400 .
C14 C15 1.479(16) .
C14 H14 0.9400 .
C15 C20 1.29(3) .
N4 C20 1.24(3) .
N4 C16 1.29(3) .
C16 C17 1.52(3) .
C16 H16 0.9400 .
C17 C18 1.31(3) .
C17 H17 0.9400 .
C18 C19 1.28(3) .
C18 H18 0.9400 .
C19 C20 1.54(3) .
C19 H19 0.9400 .
C21 C22 1.38(2) .
C21 H21 0.9400 .
C22 C23 1.32(3) .
C22 H22 0.9400 .
C23 C24 1.36(2) .
C23 H23 0.9400 .
C24 C25 1.38(2) .
C24 H24 0.9400 .
C25 C30 1.50(2) .
C26 C27 1.33(2) .
C26 H26 0.9400 .
C27 C28 1.34(3) .
C27 H27 0.9400 .
C28 C29 1.38(2) .
C28 H28 0.9400 .
C29 C30 1.44(2) .
C29 H29 0.9400 .
C31 C32 1.42(3) .
C31 H31 0.9400 .
C32 C33 1.35(3) .
C32 H32 0.9400 .
C33 C34 1.37(3) .
C33 H33 0.9400 .
C34 C35 1.37(3) .
C34 H34 0.9400 .
C35 C40 1.51(3) .
C36 C37 1.33(3) .
C36 H36 0.9400 .
C37 C38 1.33(3) .
C37 H37 0.9400 .
C38 C39 1.48(3) .
C38 H38 0.9400 .
C39 C40 1.36(3) .
C39 H39 0.9400 .
C41 C42 1.48(2) .
C41 H41 0.9400 .
C42 C43 1.39(3) .
C42 H42 0.9400 .
C43 C44 1.36(2) .
C43 H43 0.9400 .
C44 C45 1.397(19) .
C44 H44 0.9400 .
C45 C50 1.48(2) .
C46 C47 1.38(2) .
C46 H46 0.9400 .
C47 C48 1.40(2) .
C47 H47 0.9400 .
C48 C49 1.36(2) .
C48 H48 0.9400 .
C49 C50 1.42(2) .
C49 H49 0.9400 .
C51 C52 1.40(3) .
C51 H51 0.9400 .
C52 C53 1.42(3) .
C52 H52 0.9400 .
C53 C54 1.45(3) .
C53 H53 0.9400 .
C54 C55 1.38(3) .
C54 H54 0.9400 .
C55 C60 1.50(3) .
C56 C57 1.36(2) .
C56 H56 0.9400 .
C57 C58 1.42(3) .
C57 H57 0.9400 .
C58 C59 1.35(3) .
C58 H58 0.9400 .
C59 C60 1.37(3) .
C59 H59 0.9400 .
N13 C65 1.32(3) .
N13 C61 1.50(3) .
C61 C62 1.433(19) .
C61 H61 0.9400 .
C62 C63 1.435(19) .
C62 H62 0.9400 .
C63 C64 1.426(19) .
C63 H63 0.9400 .
C64 C65 1.475(19) .
C64 H64 0.9400 .
C65 C70 1.511(18) .
C66 C67 1.457(17) .
C66 H66 0.9400 .
C67 C68 1.451(17) .
C67 H67 0.9400 .
C68 C69 1.462(17) .
C68 H68 0.9400 .
C69 C70 1.478(18) .
C69 H69 0.9400 .
C71 C72 1.40(3) .
C71 H71 0.9400 .
C72 C73 1.35(4) .
C72 H72 0.9400 .
C73 C74 1.36(3) .
C73 H73 0.9400 .
C74 C75 1.45(3) .
C74 H74 0.9400 .
C75 C80 1.39(3) .
N16 C76 1.3900 .
N16 C80 1.3900 .
C76 C77 1.3900 .
C76 H76 0.9400 .
C77 C78 1.3900 .
C77 H77 0.9400 .
C78 C79 1.3900 .
C78 H78 0.9400 .
C79 C80 1.3900 .
C79 H79 0.9400 .
N17 C81 1.23(2) .
N17 C85 1.38(3) .
C81 C82 1.38(3) .
C81 H81 0.9400 .
C82 C83 1.21(3) .
C82 H82 0.9400 .
C83 C84 1.45(3) .
C83 H83 0.9400 .
C84 C85 1.44(3) .
C84 H84 0.9400 .
C85 C90 1.527(17) .
C86 C87 1.40(3) .
C86 H86 0.9400 .
C87 C88 1.37(3) .
C87 H87 0.9400 .
C88 C89 1.29(3) .
C88 H88 0.9400 .
C89 C90 1.34(3) .
C89 H89 0.9400 .
N19 C91 1.45(3) .
N19 C95 1.49(3) .
C91 C92 1.41(3) .
C91 H91 0.9400 .
C92 C93 1.24(3) .
C92 H92 0.9400 .
C93 C94 1.35(3) .
C93 H93 0.9400 .
C94 C95 1.37(3) .
C94 H94 0.9400 .
C95 C95 1.37(4) 3_465
N20 C96 1.3900 .
N20 C100 1.3900 .
C96 C97 1.3900 .
C96 H96 0.9400 .
C97 C98 1.3900 .
C97 H97 0.9400 .
C98 C99 1.3900 .
C98 H98 0.9400 .
C99 C100 1.3900 .
C99 H99 0.9400 .
C100 C100 1.42(3) 3_666

loop_
_geom_torsion_atom_site_label_1
_geom_torsion_atom_site_label_2
_geom_torsion_atom_site_label_3
_geom_torsion_atom_site_label_4
_geom_torsion
_geom_torsion_site_symmetry_4
S5 In2 S2 In1 176.15(18) .
S7 In2 S2 In1 54.5(2) .
S6 In2 S2 In1 -64.1(2) .
S4 In1 S2 In2 -61.9(2) .
S3 In1 S2 In2 70.3(2) .
S1 In1 S2 In2 -176.55(19) .
S8 In3 S3 In1 176.00(18) .
S6 In3 S3 In1 58.1(2) .
S9 In3 S3 In1 -61.8(2) .
S2 In1 S3 In3 -66.9(2) .
S4 In1 S3 In3 66.1(3) .
S1 In1 S3 In3 -179.6(2) .
S10 In4 S4 In1 -179.88(18) .
S7 In4 S4 In1 -63.1(2) .
S9 In4 S4 In1 56.2(2) .
S2 In1 S4 In4 68.7(2) .
S3 In1 S4 In4 -61.8(2) .
S1 In1 S4 In4 -176.60(19) .
S2 In2 S5 In5 177.23(18) .
S7 In2 S5 In5 -61.0(2) .
S6 In2 S5 In5 58.4(3) .
S13 In5 S5 In2 68.0(3) .
S12 In5 S5 In2 -64.9(3) .
S11 In5 S5 In2 -178.8(3) .
S3 In3 S6 In6 -177.95(17) .
S8 In3 S6 In6 61.6(2) .
S9 In3 S6 In6 -58.80(17) .
S3 In3 S6 In2 -56.2(2) .
S8 In3 S6 In2 -176.66(17) .
S9 In3 S6 In2 62.9(2) .
S12 In6 S6 In3 -179.24(18) .
S14 In6 S6 In3 -58.1(2) .
S15 In6 S6 In3 60.93(19) .
S12 In6 S6 In2 59.4(2) .
S14 In6 S6 In2 -179.55(16) .
S15 In6 S6 In2 -60.5(2) .
S5 In2 S6 In3 178.2(2) .
S2 In2 S6 In3 59.2(2) .
S7 In2 S6 In3 -61.0(2) .
S5 In2 S6 In6 -59.7(2) .
S2 In2 S6 In6 -178.74(16) .
S7 In2 S6 In6 61.1(2) .
S5 In2 S7 In7 58.9(2) .
S2 In2 S7 In7 179.59(16) .
S6 In2 S7 In7 -61.6(2) .
S5 In2 S7 In4 178.70(16) .
S2 In2 S7 In4 -60.63(19) .
S6 In2 S7 In4 58.21(19) .
S13 In7 S7 In2 -58.8(2) .
S16 In7 S7 In2 179.55(19) .
S15 In7 S7 In2 62.6(2) .
S13 In7 S7 In4 -179.84(18) .
S16 In7 S7 In4 58.5(2) .
S15 In7 S7 In4 -58.5(2) .
S4 In4 S7 In2 63.62(19) .
S10 In4 S7 In2 -179.43(14) .
S9 In4 S7 In2 -57.10(19) .
S4 In4 S7 In7 -177.13(17) .
S10 In4 S7 In7 -60.17(18) .
S9 In4 S7 In7 62.16(19) .
S3 In3 S8 In8 176.29(19) .
S6 In3 S8 In8 -63.1(2) .
S9 In3 S8 In8 55.9(2) .
S14 In8 S8 In3 67.7(2) .
S18 In8 S8 In3 -61.0(2) .
S17 In8 S8 In3 -176.49(18) .
S3 In3 S9 In9 178.61(16) .
S8 In3 S9 In9 -59.6(2) .
S6 In3 S9 In9 57.82(18) .
S3 In3 S9 In4 60.2(2) .
S8 In3 S9 In4 -177.93(16) .
S6 In3 S9 In4 -60.55(18) .
S19 In9 S9 In3 -178.95(19) .
S18 In9 S9 In3 61.2(2) .
S15 In9 S9 In3 -60.57(19) .
S19 In9 S9 In4 -59.8(2) .
S18 In9 S9 In4 -179.66(16) .
S15 In9 S9 In4 58.54(19) .
S4 In4 S9 In3 -58.8(2) .
S10 In4 S9 In3 178.41(18) .
S7 In4 S9 In3 57.4(2) .
S4 In4 S9 In9 -177.65(16) .
S10 In4 S9 In9 59.5(2) .
S7 In4 S9 In9 -61.53(19) .
S4 In4 S10 In10 175.82(18) .
S7 In4 S10 In10 61.9(2) .
S9 In4 S10 In10 -59.8(2) .
S19 In10 S10 In4 65.8(2) .
S16 In10 S10 In4 -68.3(2) .
S20 In10 S10 In4 176.1(3) .
S14 In6 S12 In5 179.4(2) .
S15 In6 S12 In5 61.3(3) .
S6 In6 S12 In5 -58.0(3) .
S13 In5 S12 In6 -66.4(3) .
S5 In5 S12 In6 65.0(3) .
S11 In5 S12 In6 -177.3(3) .
S5 In5 S13 In7 -70.1(2) .
S12 In5 S13 In7 63.7(2) .
S11 In5 S13 In7 173.7(2) .
S16 In7 S13 In5 -174.7(2) .
S7 In7 S13 In5 63.1(2) .
S15 In7 S13 In5 -56.9(3) .
S12 In6 S14 In8 175.3(2) .
S15 In6 S14 In8 -65.6(2) .
S6 In6 S14 In8 53.8(2) .
S8 In8 S14 In6 -61.6(2) .
S18 In8 S14 In6 71.7(2) .
S17 In8 S14 In6 -175.61(18) .
S12 In6 S15 In9 178.67(16) .
S14 In6 S15 In9 59.87(19) .
S6 In6 S15 In9 -61.41(18) .
S12 In6 S15 In7 -59.7(2) .
S14 In6 S15 In7 -178.52(16) .
S6 In6 S15 In7 60.2(2) .
S19 In9 S15 In6 -179.42(15) .
S18 In9 S15 In6 -59.3(2) .
S9 In9 S15 In6 62.31(17) .
S19 In9 S15 In7 60.7(2) .
S18 In9 S15 In7 -179.18(19) .
S9 In9 S15 In7 -57.6(2) .
S13 In7 S15 In6 57.5(3) .
S16 In7 S15 In6 177.7(2) .
S7 In7 S15 In6 -62.1(2) .
S13 In7 S15 In9 176.8(2) .
S16 In7 S15 In9 -63.0(3) .
S7 In7 S15 In9 57.1(2) .
S13 In7 S16 In10 -178.10(19) .
S7 In7 S16 In10 -57.5(2) .
S15 In7 S16 In10 61.2(2) .
S10 In10 S16 In7 65.3(2) .
S19 In10 S16 In7 -67.5(3) .
S20 In10 S16 In7 -176.9(2) .
S19 In9 S18 In8 -178.1(2) .
S15 In9 S18 In8 62.5(2) .
S9 In9 S18 In8 -59.2(2) .
S8 In8 S18 In9 63.0(2) .
S14 In8 S18 In9 -68.93(19) .
S17 In8 S18 In9 177.53(17) .
S18 In9 S19 In10 -177.2(2) .
S15 In9 S19 In10 -56.6(2) .
S9 In9 S19 In10 62.8(3) .
S10 In10 S19 In9 -69.0(3) .
S16 In10 S19 In9 64.8(3) .
S20 In10 S19 In9 176.2(3) .
N6 Ni1 N1 C1 89.2(15) .
N5 Ni1 N1 C1 10.5(16) .
N2 Ni1 N1 C1 -176.2(16) .
N4 Ni1 N1 C1 -135(4) .
N3 Ni1 N1 C1 -84.6(15) .
N6 Ni1 N1 C5 -93.2(11) .
N5 Ni1 N1 C5 -171.9(11) .
N2 Ni1 N1 C5 1.4(11) .
N4 Ni1 N1 C5 43(5) .
N3 Ni1 N1 C5 93.0(11) .
N1 Ni1 N2 C6 -177.4(18) .
N6 Ni1 N2 C6 -86.3(17) .
N5 Ni1 N2 C6 -125(4) .
N4 Ni1 N2 C6 8.9(18) .
N3 Ni1 N2 C6 84.7(17) .
N1 Ni1 N2 C10 -3.2(12) .
N6 Ni1 N2 C10 87.9(13) .
N5 Ni1 N2 C10 49(4) .
N4 Ni1 N2 C10 -176.9(14) .
N3 Ni1 N2 C10 -101.0(13) .
N1 Ni1 N5 C21 -91.1(14) .
N6 Ni1 N5 C21 178.0(14) .
N2 Ni1 N5 C21 -142(4) .
N4 Ni1 N5 C21 83.5(15) .
N3 Ni1 N5 C21 7.7(14) .
N1 Ni1 N5 C25 84.1(12) .
N6 Ni1 N5 C25 -6.7(11) .
N2 Ni1 N5 C25 33(4) .
N4 Ni1 N5 C25 -101.2(13) .
N3 Ni1 N5 C25 -177.1(12) .
N1 Ni1 N6 C30 -90.8(13) .
N5 Ni1 N6 C30 4.4(12) .
N2 Ni1 N6 C30 -170.2(13) .
N4 Ni1 N6 C30 95.8(13) .
N3 Ni1 N6 C30 58(3) .
N1 Ni1 N6 C26 85.6(18) .
N5 Ni1 N6 C26 -179.2(18) .
N2 Ni1 N6 C26 6.1(19) .
N4 Ni1 N6 C26 -87.9(18) .
N3 Ni1 N6 C26 -126(3) .
N11 Ni2 N7 C35 171.1(16) .
N9 Ni2 N7 C35 -95.5(16) .
N8 Ni2 N7 C35 -6.4(15) .
N12 Ni2 N7 C35 93.5(16) .
N10 Ni2 N7 C35 -42(7) .
N11 Ni2 N7 C31 6.6(18) .
N9 Ni2 N7 C31 100.0(17) .
N8 Ni2 N7 C31 -170.9(17) .
N12 Ni2 N7 C31 -71.0(17) .
N10 Ni2 N7 C31 153(6) .
N11 Ni2 N8 C36 161(7) .
N9 Ni2 N8 C36 -75.3(17) .
N7 Ni2 N8 C36 -173.2(17) .
N12 Ni2 N8 C36 98.5(16) .
N10 Ni2 N8 C36 3.7(17) .
N11 Ni2 N8 C40 -27(8) .
N9 Ni2 N8 C40 96.5(13) .
N7 Ni2 N8 C40 -1.3(12) .
N12 Ni2 N8 C40 -89.7(13) .
N10 Ni2 N8 C40 175.5(12) .
N11 Ni2 N9 C41 91.3(19) .
N8 Ni2 N9 C41 -83.9(19) .
N7 Ni2 N9 C41 -5(2) .
N12 Ni2 N9 C41 127(3) .
N10 Ni2 N9 C41 179.4(19) .
N11 Ni2 N9 C45 -83.2(15) .
N8 Ni2 N9 C45 101.6(14) .
N7 Ni2 N9 C45 -179.4(15) .
N12 Ni2 N9 C45 -48(4) .
N10 Ni2 N9 C45 5.0(13) .
N11 Ni2 N10 C50 91.8(13) .
N9 Ni2 N10 C50 -1.1(12) .
N8 Ni2 N10 C50 -90.4(12) .
N7 Ni2 N10 C50 -55(7) .
N12 Ni2 N10 C50 169.3(12) .
N11 Ni2 N10 C46 -91.6(16) .
N9 Ni2 N10 C46 175.5(16) .
N8 Ni2 N10 C46 86.2(15) .
N7 Ni2 N10 C46 122(7) .
N12 Ni2 N10 C46 -14.1(15) .
N9 Ni2 N11 C55 166.8(17) .
N8 Ni2 N11 C55 -69(8) .
N7 Ni2 N11 C55 -95.0(18) .
N12 Ni2 N11 C55 -6.0(17) .
N10 Ni2 N11 C55 87.9(17) .
N9 Ni2 N11 C51 -6.1(19) .
N8 Ni2 N11 C51 118(7) .
N7 Ni2 N11 C51 92.1(19) .
N12 Ni2 N11 C51 -178.9(19) .
N10 Ni2 N11 C51 -84.9(18) .
N11 Ni2 N12 C56 -176.6(14) .
N9 Ni2 N12 C56 147(3) .
N8 Ni2 N12 C56 -1.9(14) .
N7 Ni2 N12 C56 -80.8(14) .
N10 Ni2 N12 C56 95.5(13) .
N11 Ni2 N12 C60 1.5(13) .
N9 Ni2 N12 C60 -35(3) .
N8 Ni2 N12 C60 176.2(13) .
N7 Ni2 N12 C60 97.4(14) .
N10 Ni2 N12 C60 -86.4(14) .
N16 Ni3 N14 C66 -3(2) .
N15 Ni3 N14 C66 -82(2) .
N17 Ni3 N14 C66 162(4) .
N18 Ni3 N14 C66 87(2) .
N13 Ni3 N14 C66 -177(2) .
N16 Ni3 N14 C70 168.9(18) .
N15 Ni3 N14 C70 90.3(19) .
N17 Ni3 N14 C70 -26(5) .
N18 Ni3 N14 C70 -101.0(18) .
N13 Ni3 N14 C70 -4.6(17) .
N16 Ni3 N15 C75 -9.2(19) .
N17 Ni3 N15 C75 -104(2) .
N14 Ni3 N15 C75 85(2) .
N18 Ni3 N15 C75 -31(5) .
N13 Ni3 N15 C75 165(2) .
N16 Ni3 N15 C71 -177(2) .
N17 Ni3 N15 C71 88(2) .
N14 Ni3 N15 C71 -83(2) .
N18 Ni3 N15 C71 161(3) .
N13 Ni3 N15 C71 -4(2) .
N16 Ni3 N18 C86 89(2) .
N15 Ni3 N18 C86 110(4) .
N17 Ni3 N18 C86 -175(2) .
N14 Ni3 N18 C86 -5(2) .
N13 Ni3 N18 C86 -85(2) .
N16 Ni3 N18 C90 -82.5(17) .
N15 Ni3 N18 C90 -62(5) .
N17 Ni3 N18 C90 13.4(17) .
N14 Ni3 N18 C90 -177.0(18) .
N13 Ni3 N18 C90 103.0(18) .
C5 N1 C1 C2 -4(3) .
Ni1 N1 C1 C2 173.8(15) .
N1 C1 C2 C3 1(3) .
C1 C2 C3 C4 1(3) .
C2 C3 C4 C5 -1(3) .
C1 N1 C5 C10 178.2(16) .
Ni1 N1 C5 C10 0.4(19) .
C1 N1 C5 C4 3(2) .
Ni1 N1 C5 C4 -174.5(12) .
C3 C4 C5 N1 -1(3) .
C3 C4 C5 C10 -175(2) .
C10 N2 C6 C7 2(3) .
Ni1 N2 C6 C7 175.5(16) .
N2 C6 C7 C8 -3(4) .
C6 C7 C8 C9 2(5) .
C7 C8 C9 C10 0(5) .
C6 N2 C10 C5 179.1(17) .
Ni1 N2 C10 C5 4(2) .
C6 N2 C10 C9 0(3) .
Ni1 N2 C10 C9 -174.5(16) .
N1 C5 C10 N2 -3(2) .
C4 C5 C10 N2 171.1(17) .
N1 C5 C10 C9 175.6(18) .
C4 C5 C10 C9 -10(3) .
C8 C9 C10 N2 -1(4) .
C8 C9 C10 C5 -180(3) .
N1 Ni1 N3 C11 8.2(15) .
N6 Ni1 N3 C11 -140(3) .
N5 Ni1 N3 C11 -87.9(14) .
N2 Ni1 N3 C11 87.9(15) .
N4 Ni1 N3 C11 -179.2(15) .
N1 Ni1 N3 C15 -172.6(13) .
N6 Ni1 N3 C15 39(3) .
N5 Ni1 N3 C15 91.2(13) .
N2 Ni1 N3 C15 -93.0(13) .
N4 Ni1 N3 C15 -0.1(13) .
C15 N3 C11 C12 -8(3) .
Ni1 N3 C11 C12 170.9(16) .
N3 C11 C12 C13 3(3) .
C11 C12 C13 C14 -1(5) .
C12 C13 C14 C15 3(4) .
C11 N3 C15 C20 -176(2) .
Ni1 N3 C15 C20 5(3) .
C11 N3 C15 C14 11(4) .
Ni1 N3 C15 C14 -168.3(17) .
C13 C14 C15 C20 -179(3) .
C13 C14 C15 N3 -7(3) .
N1 Ni1 N4 C20 47(5) .
N6 Ni1 N4 C20 -177.2(18) .
N5 Ni1 N4 C20 -98.5(19) .
N2 Ni1 N4 C20 87.5(19) .
N3 Ni1 N4 C20 -4.8(18) .
N1 Ni1 N4 C16 -126(4) .
N6 Ni1 N4 C16 10(2) .
N5 Ni1 N4 C16 89.0(19) .
N2 Ni1 N4 C16 -85.0(19) .
N3 Ni1 N4 C16 -177(2) .
C20 N4 C16 C17 2(4) .
Ni1 N4 C16 C17 173.4(15) .
N4 C16 C17 C18 6(3) .
C16 C17 C18 C19 -9(5) .
C17 C18 C19 C20 5(5) .
C16 N4 C20 C15 -178(2) .
Ni1 N4 C20 C15 10(4) .
C16 N4 C20 C19 -7(4) .
Ni1 N4 C20 C19 -179.6(18) .
N3 C15 C20 N4 -10(4) .
C14 C15 C20 N4 162(2) .
N3 C15 C20 C19 178.2(17) .
C14 C15 C20 C19 -9(4) .
C18 C19 C20 N4 5(4) .
C18 C19 C20 C15 176(2) .
C25 N5 C21 C22 -2(3) .
Ni1 N5 C21 C22 173.6(14) .
N5 C21 C22 C23 0(3) .
C21 C22 C23 C24 1(4) .
C22 C23 C24 C25 0(3) .
C21 N5 C25 C24 3(2) .
Ni1 N5 C25 C24 -172.7(13) .
C21 N5 C25 C30 -176.6(14) .
Ni1 N5 C25 C30 7.6(17) .
C23 C24 C25 N5 -2(3) .
C23 C24 C25 C30 177.3(17) .
C30 N6 C26 C27 -2(4) .
Ni1 N6 C26 C27 -178(2) .
N6 C26 C27 C28 2(5) .
C26 C27 C28 C29 -1(5) .
C27 C28 C29 C30 0(4) .
C26 N6 C30 C29 1(3) .
Ni1 N6 C30 C29 178.3(14) .
C26 N6 C30 C25 -178.7(17) .
Ni1 N6 C30 C25 -1.9(19) .
C28 C29 C30 N6 -1(3) .
C28 C29 C30 C25 179.4(19) .
N5 C25 C30 N6 -4(2) .
C24 C25 C30 N6 176.5(16) .
N5 C25 C30 C29 176.1(16) .
C24 C25 C30 C29 -4(3) .
C35 N7 C31 C32 4(3) .
Ni2 N7 C31 C32 168.7(16) .
N7 C31 C32 C33 -3(4) .
C31 C32 C33 C34 -2(4) .
C32 C33 C34 C35 5(4) .
C31 N7 C35 C34 -1(3) .
Ni2 N7 C35 C34 -166.5(19) .
C31 N7 C35 C40 178.2(17) .
Ni2 N7 C35 C40 12(2) .
C33 C34 C35 N7 -4(4) .
C33 C34 C35 C40 177(2) .
C40 N8 C36 C37 -7(3) .
Ni2 N8 C36 C37 165.3(18) .
N8 C36 C37 C38 5(4) .
C36 C37 C38 C39 0(4) .
C37 C38 C39 C40 -3(3) .
C38 C39 C40 N8 2(3) .
C38 C39 C40 C35 -176.0(19) .
C36 N8 C40 C39 2(3) .
Ni2 N8 C40 C39 -170.7(16) .
C36 N8 C40 C35 -179.3(16) .
Ni2 N8 C40 C35 8(2) .
N7 C35 C40 C39 165(2) .
C34 C35 C40 C39 -16(3) .
N7 C35 C40 N8 -13(3) .
C34 C35 C40 N8 165.8(19) .
C45 N9 C41 C42 2(3) .
Ni2 N9 C41 C42 -172.3(16) .
N9 C41 C42 C43 -2(4) .
C41 C42 C43 C44 3(4) .
C42 C43 C44 C45 -3(3) .
C41 N9 C45 C44 -2(3) .
Ni2 N9 C45 C44 172.3(14) .
C41 N9 C45 C50 177.7(19) .
Ni2 N9 C45 C50 -8(2) .
C43 C44 C45 N9 3(3) .
C43 C44 C45 C50 -177.1(19) .
C50 N10 C46 C47 -3(3) .
Ni2 N10 C46 C47 -179.4(14) .
N10 C46 C47 C48 1(3) .
C46 C47 C48 C49 1(3) .
C47 C48 C49 C50 0(3) .
C46 N10 C50 C49 4(2) .
Ni2 N10 C50 C49 -179.3(12) .
C46 N10 C50 C45 -179.4(16) .
Ni2 N10 C50 C45 -2.6(19) .
C48 C49 C50 N10 -2(3) .
C48 C49 C50 C45 -178.9(16) .
N9 C45 C50 N10 7(2) .
C44 C45 C50 N10 -173.1(16) .
N9 C45 C50 C49 -176.7(16) .
C44 C45 C50 C49 3(3) .
C55 N11 C51 C52 0(3) .
Ni2 N11 C51 C52 173.1(18) .
N11 C51 C52 C53 -2(4) .
C51 C52 C53 C54 3(3) .
C52 C53 C54 C55 -3(4) .
C51 N11 C55 C54 1(4) .
Ni2 N11 C55 C54 -173(2) .
C51 N11 C55 C60 -177.4(18) .
Ni2 N11 C55 C60 9(3) .
C53 C54 C55 N11 1(4) .
C53 C54 C55 C60 179(2) .
C60 N12 C56 C57 -3(3) .
Ni2 N12 C56 C57 174.9(15) .
N12 C56 C57 C58 5(3) .
C56 C57 C58 C59 -5(3) .
C57 C58 C59 C60 3(4) .
C56 N12 C60 C59 1(3) .
Ni2 N12 C60 C59 -177.5(16) .
C56 N12 C60 C55 -179.4(17) .
Ni2 N12 C60 C55 2(2) .
C58 C59 C60 N12 -1(4) .
C58 C59 C60 C55 179(2) .
N11 C55 C60 N12 -7(3) .
C54 C55 C60 N12 174.7(19) .
N11 C55 C60 C59 173(2) .
C54 C55 C60 C59 -5(4) .
N16 Ni3 N13 C65 -38(5) .
N15 Ni3 N13 C65 -80.4(18) .
N17 Ni3 N13 C65 -175.3(17) .
N14 Ni3 N13 C65 8.7(17) .
N18 Ni3 N13 C65 102.9(18) .
N16 Ni3 N13 C61 131(4) .
N15 Ni3 N13 C61 89.3(17) .
N17 Ni3 N13 C61 -5.6(16) .
N14 Ni3 N13 C61 178.4(17) .
N18 Ni3 N13 C61 -87.4(17) .
C65 N13 C61 C62 -7(4) .
Ni3 N13 C61 C62 -172.7(15) .
N13 C61 C62 C63 3(6) .
C61 C62 C63 C64 4(6) .
C62 C63 C64 C65 -7(4) .
C61 N13 C65 C64 5(4) .
Ni3 N13 C65 C64 171.0(17) .
C61 N13 C65 C70 -178(2) .
Ni3 N13 C65 C70 -12(3) .
C63 C64 C65 N13 5(4) .
C63 C64 C65 C70 -172(3) .
C70 N14 C66 C67 13(4) .
Ni3 N14 C66 C67 -175.0(17) .
N14 C66 C67 C68 -9(4) .
C66 C67 C68 C69 0(4) .
C67 C68 C69 C70 4(4) .
C66 N14 C70 C69 -8(4) .
Ni3 N14 C70 C69 179.5(19) .
C66 N14 C70 C65 172(2) .
Ni3 N14 C70 C65 0(3) .
C68 C69 C70 N14 0(4) .
C68 C69 C70 C65 179(2) .
N13 C65 C70 N14 9(4) .
C64 C65 C70 N14 -174(2) .
N13 C65 C70 C69 -170(2) .
C64 C65 C70 C69 6(4) .
C75 N15 C71 C72 1(4) .
Ni3 N15 C71 C72 169.8(17) .
N15 C71 C72 C73 -1(4) .
C71 C72 C73 C74 0(4) .
C72 C73 C74 C75 1(4) .
C71 N15 C75 C80 -180.0(17) .
Ni3 N15 C75 C80 10(3) .
C71 N15 C75 C74 0(4) .
Ni3 N15 C75 C74 -169.9(15) .
C73 C74 C75 N15 -1(4) .
C73 C74 C75 C80 179(2) .
N15 Ni3 N16 C76 179.5(10) .
N17 Ni3 N16 C76 -86.8(9) .
N14 Ni3 N16 C76 90.4(9) .
N18 Ni3 N16 C76 -5.0(10) .
N13 Ni3 N16 C76 137(4) .
N15 Ni3 N16 C80 5.0(8) .
N17 Ni3 N16 C80 98.7(8) .
N14 Ni3 N16 C80 -84.1(8) .
N18 Ni3 N16 C80 -179.5(8) .
N13 Ni3 N16 C80 -38(5) .
C80 N16 C76 C77 0.0 .
Ni3 N16 C76 C77 -174.1(10) .
N16 C76 C77 C78 0.0 .
C76 C77 C78 C79 0.0 .
C77 C78 C79 C80 0.0 .
C78 C79 C80 N16 0.0 .
C78 C79 C80 C75 176.5(16) .
C76 N16 C80 C79 0.0 .
Ni3 N16 C80 C79 175.0(8) .
C76 N16 C80 C75 -176.4(16) .
Ni3 N16 C80 C75 -1.4(14) .
N15 C75 C80 C79 177.7(15) .
C74 C75 C80 C79 -2(2) .
N15 C75 C80 N16 -6(3) .
C74 C75 C80 N16 174.2(15) .
N16 Ni3 N17 C81 -97(3) .
N15 Ni3 N17 C81 -18(3) .
N14 Ni3 N17 C81 98(5) .
N18 Ni3 N17 C81 174(3) .
N13 Ni3 N17 C81 77(3) .
N16 Ni3 N17 C85 78.0(18) .
N15 Ni3 N17 C85 157.0(19) .
N14 Ni3 N17 C85 -87(5) .
N18 Ni3 N17 C85 -10.8(18) .
N13 Ni3 N17 C85 -108.1(18) .
C85 N17 C81 C82 -6(4) .
Ni3 N17 C81 C82 169(2) .
N17 C81 C82 C83 -4(5) .
C81 C82 C83 C84 12(5) .
C82 C83 C84 C85 -11(4) .
C81 N17 C85 C84 6(4) .
Ni3 N17 C85 C84 -170(2) .
C81 N17 C85 C90 -176(2) .
Ni3 N17 C85 C90 8(3) .
C83 C84 C85 N17 1(4) .
C83 C84 C85 C90 -177(2) .
C90 N18 C86 C87 0(4) .
Ni3 N18 C86 C87 -171.1(18) .
N18 C86 C87 C88 1(4) .
C86 C87 C88 C89 -2(3) .
C87 C88 C89 C90 4(4) .
C88 C89 C90 N18 -2(4) .
C88 C89 C90 C85 -177(2) .
C86 N18 C90 C89 0(3) .
Ni3 N18 C90 C89 172.6(15) .
C86 N18 C90 C85 176(2) .
Ni3 N18 C90 C85 -12(3) .
N17 C85 C90 C89 177(2) .
C84 C85 C90 C89 -5(4) .
N17 C85 C90 N18 2(3) .
C84 C85 C90 N18 -179(2) .
C95 N19 C91 C92 -3(4) .
N19 C91 C92 C93 6(5) .
C91 C92 C93 C94 -3(5) .
C92 C93 C94 C95 -2(5) .
C93 C94 C95 C95 -173(3) 3_465
C93 C94 C95 N19 4(4) .
C91 N19 C95 C94 -2(4) .
C91 N19 C95 C95 176(3) 3_465
C100 N20 C96 C97 0.0 .
N20 C96 C97 C98 0.0 .
C96 C97 C98 C99 0.0 .
C97 C98 C99 C100 0.0 .
C98 C99 C100 N20 0.0 .
C98 C99 C100 C100 177(4) 3_666
C96 N20 C100 C99 0.0 .
C96 N20 C100 C100 -176(5) 3_666

loop_
_platon_squeeze_void_nr
_platon_squeeze_void_average_x
_platon_squeeze_void_average_y
_platon_squeeze_void_average_z
_platon_squeeze_void_volume
_platon_squeeze_void_count_electrons
1 -0.004 0.006 0.000 6829.5 296.1
2 0.000 0.732 0.500 517.3 56.8
3 0.061 0.936 0.718 25.8 5.0
4 0.500 0.232 0.500 517.3 56.8
5 0.140 0.889 0.672 8.9 0.8
6 0.361 0.389 0.328 9.0 1.1
7 0.440 0.437 0.281 25.9 5.2
8 0.561 0.436 0.718 25.8 5.0
9 0.640 0.389 0.672 8.9 0.8
10 0.861 0.889 0.328 9.0 1.1
11 0.940 0.937 0.281 25.9 5.2
